data_4021821
loop_
_publ_author_name
'Satoko Hayashi'
'Hideki Wada'
'Takashi Ueno'
'Waro Nakanishi'

_publ_section_title
;
 Structures of 1-(Arylseleninyl)naphthalenes: O, G, and Y Dependences
 in 8-G-1-[p-YC~6~H~4~Se(O)]C~10~H~6~
;
_journal_name_full 'Journal of Organic Chemistry'
_journal_page_first 5574
_journal_page_last 5585
_journal_paper_doi 10.1021/jo060527f
_journal_volume 71
_journal_year 2006
_chemical_formula_moiety 'C17 H14 O Se '
_chemical_formula_sum 'C17 H14 O Se'
_chemical_formula_weight 313.26
_space_group_IT_number 19
_symmetry_cell_setting orthorhombic
_symmetry_Int_Tables_number 19
_symmetry_space_group_name_Hall 'P 2ac 2ab'
_symmetry_space_group_name_H-M 'P 21 21 21'
_audit_creation_date 'Sat Apr 22 19:12:56 2006'
_audit_creation_method 'from TEXRAY.INF file'
_cell_angle_alpha 90
_cell_angle_beta 90
_cell_angle_gamma 90
_cell_formula_units_Z 4
_cell_length_a 8.401(2)
_cell_length_b 29.632(4)
_cell_length_c 5.448(4)
_cell_measurement_reflns_used 25
_cell_measurement_temperature 292.2
_cell_measurement_theta_max 15.0
_cell_measurement_theta_min 14.7
_cell_volume 1356.2(9)
_computing_cell_refinement 'MSC/AFC Diffractometer Control'
_computing_data_collection 'MSC/AFC Diffractometer Control'
_computing_data_reduction teXsan
_computing_publication_material teXsan
_computing_structure_refinement teXsan
_computing_structure_solution 'DIRDIF92 (PATTY)'
_diffrn_ambient_temperature 292.2
_diffrn_measurement_device 'Rigaku AFC5R'
_diffrn_measurement_method \w
_diffrn_orient_matrix_UB_11 0.00197
_diffrn_orient_matrix_UB_12 -0.03347
_diffrn_orient_matrix_UB_13 0.02340
_diffrn_orient_matrix_UB_21 -0.01981
_diffrn_orient_matrix_UB_22 -0.00433
_diffrn_orient_matrix_UB_23 -0.17946
_diffrn_orient_matrix_UB_31 0.11735
_diffrn_orient_matrix_UB_32 -0.00017
_diffrn_orient_matrix_UB_33 -0.03069
_diffrn_radiation_detector 'scintillation counter'
_diffrn_radiation_monochromator graphite
_diffrn_radiation_source 'Rigaku rotating anode'
_diffrn_radiation_type 'Mo K\a'
_diffrn_radiation_wavelength 0.7107
_diffrn_reflns_av_R_equivalents 0.000
_diffrn_reflns_av_sigmaI/netI 0.061
_diffrn_reflns_limit_h_max 11
_diffrn_reflns_limit_h_min 0
_diffrn_reflns_limit_k_max 41
_diffrn_reflns_limit_k_min 0
_diffrn_reflns_limit_l_max 7
_diffrn_reflns_limit_l_min 0
_diffrn_reflns_number 2339
_diffrn_reflns_reduction_process 'Lp corrections applied'
_diffrn_reflns_theta_max 30.00
_diffrn_reflns_theta_min 2.52
_diffrn_standards_decay_% -3.22
_diffrn_standards_interval_count 200
_diffrn_standards_number 3
_exptl_absorpt_coefficient_mu 2.757
_exptl_absorpt_correction_T_max 1.000
_exptl_absorpt_correction_T_min 0.598
_exptl_absorpt_correction_type psi-scan
_exptl_crystal_colour colorless
_exptl_crystal_density_diffrn 1.534
_exptl_crystal_description prismatic
_exptl_crystal_F_000 632.00
_exptl_crystal_size_max 0.400
_exptl_crystal_size_mid 0.300
_exptl_crystal_size_min 0.200
_refine_diff_density_max 0.76
_refine_diff_density_min -0.51
_refine_ls_extinction_coef 0.006(2)
_refine_ls_extinction_method
;
'Zachariasen(1967) type 2 Gaussian isotropic'
;
_refine_ls_goodness_of_fit_obs 1.796
_refine_ls_hydrogen_treatment noref
_refine_ls_matrix_type full
_refine_ls_number_constraints 0
_refine_ls_number_parameters 173
_refine_ls_number_reflns 1655
_refine_ls_number_restraints 0
_refine_ls_R_factor_obs 0.0408
_refine_ls_shift/esd_max 0.0237
_refine_ls_shift/esd_mean 0.0040
_refine_ls_structure_factor_coef F
_refine_ls_weighting_details 'w = 1/[\s^2^(Fo) + 0.00010(Fo^2^)]'
_refine_ls_weighting_scheme calc
_refine_ls_wR_factor_obs 0.0411
_reflns_number_observed 1655
_reflns_number_total 2339
_reflns_observed_criterion >1.5sigma(I)
_cod_data_source_file jo060527fsi20060506_042604.cif
_cod_depositor_comments
;
The following automatic conversions were performed:

'_refine_ls_weighting_scheme' value 'calc w = 1/[\/Ys^2^(Fo) +
0.00010(Fo^2^)]' was changed to 'calc'. New tag
'_refine_ls_weighting_details' was created. The value of the new tag
was set to 'w = 1/[\/Ys^2^(Fo) + 0.00010(Fo^2^)]'.

Automatic conversion script
Id: cif_fix_values 3143 2015-03-26 13:38:13Z robertas 
;
_cod_original_sg_symbol_H-M 'P 21 21 21   '
_cod_original_formula_sum 'C17 H14 O Se '
_cod_database_code 4021821

loop_
_symmetry_equiv_pos_as_xyz
x,y,z
1/2-x,-y,1/2+z
1/2+x,1/2-y,-z
-x,1/2+y,1/2-z

loop_
_atom_site_aniso_label
_atom_site_aniso_U_11
_atom_site_aniso_U_22
_atom_site_aniso_U_33
_atom_site_aniso_U_12
_atom_site_aniso_U_13
_atom_site_aniso_U_23
Se(1) 0.0480(3) 0.0478(3) 0.0405(3) -0.0030(3) -0.0027(3) 0.0016(3)
O(1) 0.053(2) 0.070(3) 0.077(3) 0.001(2) -0.018(3) 0.014(3)
C(1) 0.052(3) 0.037(3) 0.040(3) 0.000(3) 0.004(3) 0.005(3)
C(2) 0.048(4) 0.044(3) 0.075(5) 0.008(3) 0.010(4) 0.009(4)
C(3) 0.086(6) 0.038(4) 0.080(6) 0.001(4) 0.033(5) -0.007(4)
C(4) 0.098(6) 0.038(3) 0.056(4) -0.018(5) 0.021(5) -0.009(3)
C(5) 0.065(4) 0.033(3) 0.046(4) -0.008(3) 0.008(3) 0.004(3)
C(6) 0.087(5) 0.054(4) 0.045(4) -0.030(4) -0.013(4) 0.007(3)
C(7) 0.066(5) 0.068(5) 0.075(5) -0.022(4) -0.029(5) 0.022(4)
C(8) 0.050(4) 0.053(4) 0.080(5) -0.009(3) -0.008(5) 0.018(4)
C(9) 0.051(4) 0.040(3) 0.061(4) -0.003(3) 0.001(3) 0.001(3)
C(10) 0.049(3) 0.032(3) 0.038(3) -0.004(3) -0.004(4) 0.006(3)
C(11) 0.046(3) 0.038(3) 0.037(3) 0.000(3) -0.008(3) -0.003(2)
C(12) 0.044(3) 0.061(4) 0.043(3) 0.007(3) 0.009(3) -0.010(3)
C(13) 0.060(4) 0.045(3) 0.058(4) 0.017(3) -0.001(4) -0.005(3)
C(14) 0.053(3) 0.040(3) 0.050(3) -0.004(3) -0.013(4) -0.001(3)
C(15) 0.049(3) 0.050(4) 0.044(4) -0.007(3) -0.003(3) 0.001(3)
C(16) 0.038(3) 0.052(4) 0.045(3) 0.005(3) 0.002(3) -0.002(3)
C(17) 0.087(5) 0.052(4) 0.071(5) -0.003(4) -0.026(5) 0.013(4)

loop_
_atom_site_label
_atom_site_fract_x
_atom_site_fract_y
_atom_site_fract_z
_atom_site_U_iso_or_equiv
_atom_site_thermal_displace_type
_atom_site_calc_flag
_atom_site_occupancy
Se(1) 0.05544(7) 0.12822(2) 0.1730(1) 0.0454(2) Uani d 1.00
O(1) 0.2489(5) 0.1198(1) 0.2145(9) 0.066(1) Uani d 1.00
C(1) 0.0020(7) 0.0859(2) -0.092(1) 0.043(2) Uani d 1.00
C(2) 0.1264(7) 0.0609(2) -0.179(2) 0.056(2) Uani d 1.00
C(3) 0.1001(9) 0.0325(2) -0.385(1) 0.068(3) Uani d 1.00
C(4) -0.0481(10) 0.0300(2) -0.486(1) 0.064(2) Uani d 1.00
C(5) -0.1788(8) 0.0554(2) -0.395(1) 0.048(2) Uani d 1.00
C(6) -0.3304(10) 0.0536(2) -0.503(1) 0.062(2) Uani d 1.00
C(7) -0.4539(9) 0.0774(2) -0.401(1) 0.070(2) Uani d 1.00
C(8) -0.4330(8) 0.1027(2) -0.187(1) 0.061(2) Uani d 1.00
C(9) -0.2836(7) 0.1060(2) -0.084(1) 0.051(2) Uani d 1.00
C(10) -0.1535(7) 0.0832(2) -0.184(1) 0.040(1) Uani d 1.00
C(11) 0.0506(7) 0.1814(2) -0.0384(10) 0.040(1) Uani d 1.00
C(12) -0.0373(7) 0.2182(2) 0.030(1) 0.049(2) Uani d 1.00
C(13) -0.0309(8) 0.2577(2) -0.107(1) 0.054(2) Uani d 1.00
C(14) 0.0627(8) 0.2600(2) -0.314(1) 0.048(2) Uani d 1.00
C(15) 0.1512(8) 0.2223(2) -0.382(1) 0.048(2) Uani d 1.00
C(16) 0.1452(7) 0.1826(2) -0.246(1) 0.045(2) Uani d 1.00
C(17) 0.0728(9) 0.3031(2) -0.458(1) 0.070(2) Uani d 1.00
H(1) 0.2413 0.0627 -0.1314 0.0380 Uiso calc 1.00
H(2) 0.1857 0.0146 -0.4564 0.0805 Uiso calc 1.00
H(3) -0.0697 0.0108 -0.6293 0.0800 Uiso calc 1.00
H(4) -0.3523 0.0343 -0.6549 0.0734 Uiso calc 1.00
H(5) -0.5572 0.0779 -0.4834 0.0846 Uiso calc 1.00
H(6) -0.5304 0.1176 -0.1010 0.0771 Uiso calc 1.00
H(7) -0.2699 0.1262 0.0576 0.0600 Uiso calc 1.00
H(8) -0.1058 0.2197 0.1785 0.0380 Uiso calc 1.00
H(9) -0.1006 0.2827 -0.0628 0.0380 Uiso calc 1.00
H(10) 0.2241 0.2238 -0.5283 0.0631 Uiso calc 1.00
H(11) 0.2291 0.1598 -0.2676 0.0380 Uiso calc 1.00
H(12) 0.1122 0.3281 -0.3534 0.0902 Uiso calc 1.00
H(13) -0.0362 0.3115 -0.5195 0.0902 Uiso calc 1.00
H(14) 0.1439 0.2996 -0.6019 0.0902 Uiso calc 1.00

loop_
_atom_type_symbol
_atom_type_oxidation_number
_atom_type_number_in_cell
_atom_type_scat_dispersion_real
_atom_type_scat_dispersion_imag
_atom_type_scat_source
C 0 68 0.003 0.002
;International Tables for Crystallography
(1992, Vol. C, Tables 4.2.6.8 and 6.1.1.1)
;
H 0 56 0.000 0.000
;International Tables for Crystallography
(1992, Vol. C, Table 6.1.1.2)
;
O 0 4 0.011 0.006
;International Tables for Crystallography
(1992, Vol. C, Tables 4.2.6.8 and 6.1.1.1)
;
Se 0 4 -0.093 2.226
;International Tables for Crystallography
(1992, Vol. C, Tables 4.2.6.8 and 6.1.1.1)
;

loop_
_geom_angle_atom_site_label_1
_geom_angle_atom_site_label_2
_geom_angle_atom_site_label_3
_geom_angle
_geom_angle_site_symmetry_1
_geom_angle_site_symmetry_2
_geom_angle_site_symmetry_3
_geom_angle_publ_flag
O(1) Se(1) C(1) 103.2(2) 1_555 1_555 1_555 yes
O(1) Se(1) C(2) 77.3(2) 1_555 1_555 1_555 yes
O(1) Se(1) C(9) 152.7(2) 1_555 1_555 1_555 yes
O(1) Se(1) C(10) 127.3(2) 1_555 1_555 1_555 yes
O(1) Se(1) C(11) 102.8(2) 1_555 1_555 1_555 yes
O(1) Se(1) C(12) 116.1(2) 1_555 1_555 1_555 yes
O(1) Se(1) C(16) 86.3(2) 1_555 1_555 1_555 yes
O(1) Se(1) H(1) 57.8(2) 1_555 1_555 1_555 no
O(1) Se(1) H(7) 168.9(2) 1_555 1_555 1_555 no
O(1) Se(1) H(8) 124.8(1) 1_555 1_555 1_555 no
O(1) Se(1) H(11) 71.0(2) 1_555 1_555 1_555 no
C(1) Se(1) C(2) 25.9(2) 1_555 1_555 1_555 yes
C(1) Se(1) C(9) 49.6(2) 1_555 1_555 1_555 yes
C(1) Se(1) C(10) 24.2(2) 1_555 1_555 1_555 yes
C(1) Se(1) C(11) 94.5(2) 1_555 1_555 1_555 yes
C(1) Se(1) C(12) 109.4(2) 1_555 1_555 1_555 yes
C(1) Se(1) C(16) 80.5(2) 1_555 1_555 1_555 yes
C(1) Se(1) H(1) 45.4(2) 1_555 1_555 1_555 no
C(1) Se(1) H(7) 66.4(2) 1_555 1_555 1_555 no
C(1) Se(1) H(8) 118.5(2) 1_555 1_555 1_555 no
C(1) Se(1) H(11) 73.7(2) 1_555 1_555 1_555 no
C(2) Se(1) C(9) 75.5(2) 1_555 1_555 1_555 yes
C(2) Se(1) C(10) 50.0(2) 1_555 1_555 1_555 yes
C(2) Se(1) C(11) 100.0(2) 1_555 1_555 1_555 yes
C(2) Se(1) C(12) 121.8(2) 1_555 1_555 1_555 yes
C(2) Se(1) C(16) 78.6(2) 1_555 1_555 1_555 yes
C(2) Se(1) H(1) 19.5(1) 1_555 1_555 1_555 no
C(2) Se(1) H(7) 92.2(1) 1_555 1_555 1_555 no
C(2) Se(1) H(8) 137.0(1) 1_555 1_555 1_555 no
C(2) Se(1) H(11) 64.5(1) 1_555 1_555 1_555 no
C(9) Se(1) C(10) 25.5(1) 1_555 1_555 1_555 yes
C(9) Se(1) C(11) 83.7(2) 1_555 1_555 1_555 yes
C(9) Se(1) C(12) 80.5(2) 1_555 1_555 1_555 yes
C(9) Se(1) C(16) 90.0(2) 1_555 1_555 1_555 yes
C(9) Se(1) H(1) 95.0(1) 1_555 1_555 1_555 no
C(9) Se(1) H(7) 16.8(1) 1_555 1_555 1_555 no
C(9) Se(1) H(8) 78.1(1) 1_555 1_555 1_555 no
C(9) Se(1) H(11) 98.4(1) 1_555 1_555 1_555 no
C(10) Se(1) C(11) 87.9(2) 1_555 1_555 1_555 yes
C(10) Se(1) C(12) 94.6(2) 1_555 1_555 1_555 yes
C(10) Se(1) C(16) 83.5(2) 1_555 1_555 1_555 yes
C(10) Se(1) H(1) 69.5(1) 1_555 1_555 1_555 no
C(10) Se(1) H(7) 42.3(1) 1_555 1_555 1_555 no
C(10) Se(1) H(8) 98.4(1) 1_555 1_555 1_555 no
C(10) Se(1) H(11) 84.3(1) 1_555 1_555 1_555 no
C(11) Se(1) C(12) 24.4(2) 1_555 1_555 1_555 yes
C(11) Se(1) C(16) 24.6(2) 1_555 1_555 1_555 yes
C(11) Se(1) H(1) 102.0(2) 1_555 1_555 1_555 no
C(11) Se(1) H(7) 82.2(2) 1_555 1_555 1_555 no
C(11) Se(1) H(8) 43.5(2) 1_555 1_555 1_555 no
C(11) Se(1) H(11) 43.7(2) 1_555 1_555 1_555 no
C(12) Se(1) C(16) 49.0(2) 1_555 1_555 1_555 yes
C(12) Se(1) H(1) 126.3(1) 1_555 1_555 1_555 no
C(12) Se(1) H(7) 72.3(1) 1_555 1_555 1_555 no
C(12) Se(1) H(8) 19.1(1) 1_555 1_555 1_555 no
C(12) Se(1) H(11) 67.8(1) 1_555 1_555 1_555 no
C(16) Se(1) H(1) 77.7(1) 1_555 1_555 1_555 no
C(16) Se(1) H(7) 95.1(1) 1_555 1_555 1_555 no
C(16) Se(1) H(8) 68.1(1) 1_555 1_555 1_555 no
C(16) Se(1) H(11) 19.3(1) 1_555 1_555 1_555 no
H(1) Se(1) H(7) 111.72(2) 1_555 1_555 1_555 no
H(1) Se(1) H(8) 144.98(2) 1_555 1_555 1_555 no
H(1) Se(1) H(11) 59.91(1) 1_555 1_555 1_555 no
H(7) Se(1) H(8) 65.53(1) 1_555 1_555 1_555 no
H(7) Se(1) H(11) 107.77(2) 1_555 1_555 1_555 no
H(8) Se(1) H(11) 86.90(2) 1_555 1_555 1_555 no
Se(1) O(1) C(1) 42.2(2) 1_555 1_555 1_555 yes
Se(1) O(1) C(2) 69.4(2) 1_555 1_555 1_555 yes
Se(1) O(1) C(7) 146.7(3) 1_555 1_555 1_656 yes
Se(1) O(1) C(8) 133.4(3) 1_555 1_555 1_655 yes
Se(1) O(1) C(11) 42.3(2) 1_555 1_555 1_555 yes
Se(1) O(1) C(16) 63.0(2) 1_555 1_555 1_555 yes
Se(1) O(1) H(1) 88.5(2) 1_555 1_555 1_555 no
Se(1) O(1) H(5) 139.7(2) 1_555 1_555 1_656 no
Se(1) O(1) H(6) 129.0(2) 1_555 1_555 1_655 no
Se(1) O(1) H(9) 102.3(2) 1_555 1_555 3_555 no
Se(1) O(1) H(10) 81.9(2) 1_555 1_555 1_556 no
Se(1) O(1) H(11) 76.0(2) 1_555 1_555 1_555 no
Se(1) O(1) H(11) 90.8(2) 1_555 1_555 1_556 no
Se(1) O(1) H(13) 122.0(2) 1_555 1_555 3_555 no
C(1) O(1) C(2) 27.2(2) 1_555 1_555 1_555 yes
C(1) O(1) C(7) 138.2(2) 1_555 1_555 1_656 yes
C(1) O(1) C(8) 98.0(2) 1_555 1_555 1_655 yes
C(1) O(1) C(11) 60.9(2) 1_555 1_555 1_555 yes
C(1) O(1) C(16) 63.5(2) 1_555 1_555 1_555 yes
C(1) O(1) H(1) 46.3(1) 1_555 1_555 1_555 no
C(1) O(1) H(5) 130.7(2) 1_555 1_555 1_656 no
C(1) O(1) H(6) 97.3(2) 1_555 1_555 1_655 no
C(1) O(1) H(9) 116.6(2) 1_555 1_555 3_555 no
C(1) O(1) H(10) 121.2(2) 1_555 1_555 1_556 no
C(1) O(1) H(11) 64.5(1) 1_555 1_555 1_555 no
C(1) O(1) H(11) 129.5(2) 1_555 1_555 1_556 no
C(1) O(1) H(13) 160.7(2) 1_555 1_555 3_555 no
C(2) O(1) C(7) 118.1(2) 1_555 1_555 1_656 yes
C(2) O(1) C(8) 74.1(2) 1_555 1_555 1_655 yes
C(2) O(1) C(11) 79.8(2) 1_555 1_555 1_555 yes
C(2) O(1) C(16) 71.5(2) 1_555 1_555 1_555 yes
C(2) O(1) H(1) 19.2(1) 1_555 1_555 1_555 no
C(2) O(1) H(5) 113.0(2) 1_555 1_555 1_656 no
C(2) O(1) H(6) 75.3(2) 1_555 1_555 1_655 no
C(2) O(1) H(9) 118.4(2) 1_555 1_555 3_555 no
C(2) O(1) H(10) 144.8(2) 1_555 1_555 1_556 no
C(2) O(1) H(11) 64.0(2) 1_555 1_555 1_555 no
C(2) O(1) H(11) 151.5(2) 1_555 1_555 1_556 no
C(2) O(1) H(13) 162.6(2) 1_555 1_555 3_555 no
C(7) O(1) C(8) 77.0(2) 1_656 1_555 1_655 yes
C(7) O(1) C(11) 160.9(2) 1_656 1_555 1_555 yes
C(7) O(1) C(16) 149.6(2) 1_656 1_555 1_555 yes
C(7) O(1) H(1) 102.9(2) 1_656 1_555 1_555 no
C(7) O(1) H(5) 8.6(1) 1_656 1_555 1_656 no
C(7) O(1) H(6) 82.7(2) 1_656 1_555 1_655 no
C(7) O(1) H(9) 101.2(2) 1_656 1_555 3_555 no
C(7) O(1) H(10) 97.1(2) 1_656 1_555 1_556 no
C(7) O(1) H(11) 137.3(2) 1_656 1_555 1_555 no
C(7) O(1) H(11) 68.0(2) 1_656 1_555 1_556 no
C(7) O(1) H(13) 60.8(1) 1_656 1_555 3_555 no
C(8) O(1) C(11) 103.9(2) 1_655 1_555 1_555 yes
C(8) O(1) C(16) 78.7(2) 1_655 1_555 1_555 yes
C(8) O(1) H(1) 57.1(1) 1_655 1_555 1_555 no
C(8) O(1) H(5) 81.3(2) 1_655 1_555 1_656 no
C(8) O(1) H(6) 7.7(1) 1_655 1_555 1_655 no
C(8) O(1) H(9) 70.9(1) 1_655 1_555 3_555 no
C(8) O(1) H(10) 116.0(2) 1_655 1_555 1_556 no
C(8) O(1) H(11) 62.2(1) 1_655 1_555 1_555 no
C(8) O(1) H(11) 132.4(2) 1_655 1_555 1_556 no
C(8) O(1) H(13) 89.2(2) 1_655 1_555 3_555 no
C(11) O(1) C(16) 25.2(1) 1_555 1_555 1_555 yes
C(11) O(1) H(1) 93.1(2) 1_555 1_555 1_555 no
C(11) O(1) H(5) 167.1(2) 1_555 1_555 1_656 no
C(11) O(1) H(6) 96.8(2) 1_555 1_555 1_655 no
C(11) O(1) H(9) 62.2(1) 1_555 1_555 3_555 no
C(11) O(1) H(10) 65.1(1) 1_555 1_555 1_556 no
C(11) O(1) H(11) 42.1(1) 1_555 1_555 1_555 no
C(11) O(1) H(11) 99.6(2) 1_555 1_555 1_556 no
C(11) O(1) H(13) 100.1(2) 1_555 1_555 3_555 no
C(16) O(1) H(1) 78.5(2) 1_555 1_555 1_555 no
C(16) O(1) H(5) 157.3(2) 1_555 1_555 1_656 no
C(16) O(1) H(6) 71.7(1) 1_555 1_555 1_655 no
C(16) O(1) H(9) 53.1(1) 1_555 1_555 3_555 no
C(16) O(1) H(10) 77.4(1) 1_555 1_555 1_556 no
C(16) O(1) H(11) 17.2(1) 1_555 1_555 1_555 no
C(16) O(1) H(11) 118.5(2) 1_555 1_555 1_556 no
C(16) O(1) H(13) 100.9(2) 1_555 1_555 3_555 no
H(1) O(1) H(5) 99.5(1) 1_555 1_555 1_656 no
H(1) O(1) H(6) 59.7(1) 1_555 1_555 1_655 no
H(1) O(1) H(9) 114.4(2) 1_555 1_555 3_555 no
H(1) O(1) H(10) 155.9(2) 1_555 1_555 1_556 no
H(1) O(1) H(11) 66.2(1) 1_555 1_555 1_555 no
H(1) O(1) H(11) 160.3(2) 1_555 1_555 1_556 no
H(1) O(1) H(13) 145.9(2) 1_555 1_555 3_555 no
H(5) O(1) H(6) 87.6(1) 1_656 1_555 1_655 no
H(5) O(1) H(9) 109.7(1) 1_656 1_555 3_555 no
H(5) O(1) H(10) 102.0(1) 1_656 1_555 1_556 no
H(5) O(1) H(11) 143.1(2) 1_656 1_555 1_555 no
H(5) O(1) H(11) 68.9(1) 1_656 1_555 1_556 no
H(5) O(1) H(13) 67.93(10) 1_656 1_555 3_555 no
H(6) O(1) H(9) 64.33(9) 1_655 1_555 3_555 no
H(6) O(1) H(10) 110.5(1) 1_655 1_555 1_556 no
H(6) O(1) H(11) 55.57(9) 1_655 1_555 1_555 no
H(6) O(1) H(11) 132.5(2) 1_655 1_555 1_556 no
H(6) O(1) H(13) 87.5(1) 1_655 1_555 3_555 no
H(9) O(1) H(10) 47.44(6) 3_555 1_555 1_556 no
H(9) O(1) H(11) 55.11(7) 3_555 1_555 1_555 no
H(9) O(1) H(11) 85.0(1) 3_555 1_555 1_556 no
H(9) O(1) H(13) 49.21(6) 3_555 1_555 3_555 no
H(10) O(1) H(11) 90.0(1) 1_556 1_555 1_555 no
H(10) O(1) H(11) 42.70(6) 1_556 1_555 1_556 no
H(10) O(1) H(13) 40.49(5) 1_556 1_555 3_555 no
H(11) O(1) H(11) 132.6(1) 1_555 1_555 1_556 no
H(11) O(1) H(13) 104.2(1) 1_555 1_555 3_555 no
H(11) O(1) H(13) 45.91(6) 1_556 1_555 3_555 no
Se(1) C(1) O(1) 34.6(1) 1_555 1_555 1_555 yes
Se(1) C(1) C(2) 115.3(5) 1_555 1_555 1_555 yes
Se(1) C(1) C(3) 146.5(4) 1_555 1_555 1_555 yes
Se(1) C(1) C(4) 174.5(3) 1_555 1_555 1_555 yes
Se(1) C(1) C(5) 152.1(3) 1_555 1_555 1_555 yes
Se(1) C(1) C(9) 93.2(3) 1_555 1_555 1_555 yes
Se(1) C(1) C(10) 120.9(4) 1_555 1_555 1_555 yes
Se(1) C(1) C(11) 42.6(2) 1_555 1_555 1_555 yes
Se(1) C(1) C(16) 62.5(2) 1_555 1_555 1_555 yes
Se(1) C(1) H(1) 93.8(2) 1_555 1_555 1_555 no
Se(1) C(1) H(2) 138.4(3) 1_555 1_555 1_555 no
Se(1) C(1) H(3) 85.1(2) 1_555 1_555 1_556 no
Se(1) C(1) H(7) 71.9(2) 1_555 1_555 1_555 no
Se(1) C(1) H(11) 68.3(2) 1_555 1_555 1_555 no
O(1) C(1) C(2) 80.7(4) 1_555 1_555 1_555 yes
O(1) C(1) C(3) 112.0(3) 1_555 1_555 1_555 yes
O(1) C(1) C(4) 141.6(3) 1_555 1_555 1_555 yes
O(1) C(1) C(5) 171.9(3) 1_555 1_555 1_555 yes
O(1) C(1) C(9) 127.8(3) 1_555 1_555 1_555 yes
O(1) C(1) C(10) 155.5(4) 1_555 1_555 1_555 yes
O(1) C(1) C(11) 59.3(2) 1_555 1_555 1_555 yes
O(1) C(1) C(16) 64.3(2) 1_555 1_555 1_555 yes
O(1) C(1) H(1) 59.2(2) 1_555 1_555 1_555 no
O(1) C(1) H(2) 103.9(2) 1_555 1_555 1_555 no
O(1) C(1) H(3) 85.8(2) 1_555 1_555 1_556 no
O(1) C(1) H(7) 106.5(2) 1_555 1_555 1_555 no
O(1) C(1) H(11) 58.4(1) 1_555 1_555 1_555 no
C(2) C(1) C(3) 31.4(4) 1_555 1_555 1_555 yes
C(2) C(1) C(4) 61.1(4) 1_555 1_555 1_555 yes
C(2) C(1) C(5) 92.3(5) 1_555 1_555 1_555 yes
C(2) C(1) C(9) 151.4(5) 1_555 1_555 1_555 yes
C(2) C(1) C(10) 123.8(6) 1_555 1_555 1_555 yes
C(2) C(1) C(11) 117.4(4) 1_555 1_555 1_555 yes
C(2) C(1) C(16) 96.1(4) 1_555 1_555 1_555 yes
C(2) C(1) H(1) 21.6(3) 1_555 1_555 1_555 no
C(2) C(1) H(2) 23.3(4) 1_555 1_555 1_555 no
C(2) C(1) H(3) 92.2(4) 1_555 1_555 1_556 no
C(2) C(1) H(7) 172.1(5) 1_555 1_555 1_555 no
C(2) C(1) H(11) 78.6(4) 1_555 1_555 1_555 no
C(3) C(1) C(4) 29.7(2) 1_555 1_555 1_555 yes
C(3) C(1) C(5) 60.9(3) 1_555 1_555 1_555 yes
C(3) C(1) C(9) 120.2(4) 1_555 1_555 1_555 yes
C(3) C(1) C(10) 92.5(4) 1_555 1_555 1_555 yes
C(3) C(1) C(11) 131.9(3) 1_555 1_555 1_555 yes
C(3) C(1) C(16) 106.5(3) 1_555 1_555 1_555 yes
C(3) C(1) H(1) 52.8(2) 1_555 1_555 1_555 no
C(3) C(1) H(2) 8.1(2) 1_555 1_555 1_555 no
C(3) C(1) H(3) 97.1(2) 1_555 1_555 1_556 no
C(3) C(1) H(7) 141.5(3) 1_555 1_555 1_555 no
C(3) C(1) H(11) 92.8(2) 1_555 1_555 1_555 no
C(4) C(1) C(5) 31.1(2) 1_555 1_555 1_555 yes
C(4) C(1) C(9) 90.5(3) 1_555 1_555 1_555 yes
C(4) C(1) C(10) 62.7(4) 1_555 1_555 1_555 yes
C(4) C(1) C(11) 134.0(3) 1_555 1_555 1_555 yes
C(4) C(1) C(16) 112.9(3) 1_555 1_555 1_555 yes
C(4) C(1) H(1) 82.6(3) 1_555 1_555 1_555 no
C(4) C(1) H(2) 37.9(2) 1_555 1_555 1_555 no
C(4) C(1) H(3) 99.0(2) 1_555 1_555 1_556 no
C(4) C(1) H(7) 111.9(3) 1_555 1_555 1_555 no
C(4) C(1) H(11) 106.4(2) 1_555 1_555 1_555 no
C(5) C(1) C(9) 59.4(3) 1_555 1_555 1_555 yes
C(5) C(1) C(10) 31.6(3) 1_555 1_555 1_555 yes
C(5) C(1) C(11) 121.7(3) 1_555 1_555 1_555 yes
C(5) C(1) C(16) 112.9(3) 1_555 1_555 1_555 yes
C(5) C(1) H(1) 113.7(3) 1_555 1_555 1_555 no
C(5) C(1) H(2) 69.0(2) 1_555 1_555 1_555 no
C(5) C(1) H(3) 98.6(2) 1_555 1_555 1_556 no
C(5) C(1) H(7) 80.8(2) 1_555 1_555 1_555 no
C(5) C(1) H(11) 116.5(2) 1_555 1_555 1_555 no
C(9) C(1) C(10) 27.8(3) 1_555 1_555 1_555 yes
C(9) C(1) C(11) 84.2(2) 1_555 1_555 1_555 yes
C(9) C(1) C(16) 98.7(3) 1_555 1_555 1_555 yes
C(9) C(1) H(1) 173.0(3) 1_555 1_555 1_555 no
C(9) C(1) H(2) 128.3(3) 1_555 1_555 1_555 no
C(9) C(1) H(3) 88.5(2) 1_555 1_555 1_556 no
C(9) C(1) H(7) 21.3(2) 1_555 1_555 1_555 no
C(9) C(1) H(11) 115.9(2) 1_555 1_555 1_555 no
C(10) C(1) C(11) 103.0(4) 1_555 1_555 1_555 yes
C(10) C(1) C(16) 107.8(4) 1_555 1_555 1_555 yes
C(10) C(1) H(1) 145.3(5) 1_555 1_555 1_555 no
C(10) C(1) H(2) 100.6(4) 1_555 1_555 1_555 no
C(10) C(1) H(3) 93.6(3) 1_555 1_555 1_556 no
C(10) C(1) H(7) 49.1(3) 1_555 1_555 1_555 no
C(10) C(1) H(11) 120.7(4) 1_555 1_555 1_555 no
C(11) C(1) C(16) 25.5(2) 1_555 1_555 1_555 yes
C(11) C(1) H(1) 101.2(2) 1_555 1_555 1_555 no
C(11) C(1) H(2) 128.9(2) 1_555 1_555 1_555 no
C(11) C(1) H(3) 126.3(2) 1_555 1_555 1_556 no
C(11) C(1) H(7) 69.8(2) 1_555 1_555 1_555 no
C(11) C(1) H(11) 40.4(1) 1_555 1_555 1_555 no
C(16) C(1) H(1) 84.7(2) 1_555 1_555 1_555 no
C(16) C(1) H(2) 103.8(2) 1_555 1_555 1_555 no
C(16) C(1) H(3) 147.0(2) 1_555 1_555 1_556 no
C(16) C(1) H(7) 90.1(2) 1_555 1_555 1_555 no
C(16) C(1) H(11) 17.8(1) 1_555 1_555 1_555 no
H(1) C(1) H(2) 44.7(1) 1_555 1_555 1_555 no
H(1) C(1) H(3) 91.8(2) 1_555 1_555 1_556 no
H(1) C(1) H(7) 165.6(3) 1_555 1_555 1_555 no
H(1) C(1) H(11) 67.1(1) 1_555 1_555 1_555 no
H(2) C(1) H(3) 96.3(1) 1_555 1_555 1_556 no
H(2) C(1) H(7) 149.7(2) 1_555 1_555 1_555 no
H(2) C(1) H(11) 88.7(1) 1_555 1_555 1_555 no
H(3) C(1) H(7) 85.3(1) 1_556 1_555 1_555 no
H(3) C(1) H(11) 143.9(2) 1_556 1_555 1_555 no
H(7) C(1) H(11) 107.8(2) 1_555 1_555 1_555 no
Se(1) C(2) O(1) 33.3(1) 1_555 1_555 1_555 yes
Se(1) C(2) C(1) 38.8(3) 1_555 1_555 1_555 yes
Se(1) C(2) C(3) 156.9(5) 1_555 1_555 1_555 yes
Se(1) C(2) C(4) 127.6(3) 1_555 1_555 1_555 yes
Se(1) C(2) C(5) 97.5(2) 1_555 1_555 1_555 yes
Se(1) C(2) C(10) 67.3(2) 1_555 1_555 1_555 yes
Se(1) C(2) H(1) 89.4(5) 1_555 1_555 1_555 no
Se(1) C(2) H(2) 175.9(3) 1_555 1_555 1_555 no
Se(1) C(2) H(2) 111.3(3) 1_555 1_555 2_555 no
Se(1) C(2) H(3) 135.5(2) 1_555 1_555 1_555 no
Se(1) C(2) H(5) 114.7(2) 1_555 1_555 1_655 no
Se(1) C(2) H(6) 75.1(2) 1_555 1_555 1_655 no
Se(1) C(2) H(11) 59.8(1) 1_555 1_555 1_555 no
O(1) C(2) C(1) 72.1(4) 1_555 1_555 1_555 yes
O(1) C(2) C(3) 168.3(5) 1_555 1_555 1_555 yes
O(1) C(2) C(4) 160.6(3) 1_555 1_555 1_555 yes
O(1) C(2) C(5) 130.7(3) 1_555 1_555 1_555 yes
O(1) C(2) C(10) 100.6(3) 1_555 1_555 1_555 yes
O(1) C(2) H(1) 56.2(4) 1_555 1_555 1_555 no
O(1) C(2) H(2) 145.8(3) 1_555 1_555 1_555 no
O(1) C(2) H(2) 87.9(2) 1_555 1_555 2_555 no
O(1) C(2) H(3) 168.1(2) 1_555 1_555 1_555 no
O(1) C(2) H(5) 89.6(2) 1_555 1_555 1_655 no
O(1) C(2) H(6) 46.7(1) 1_555 1_555 1_655 no
O(1) C(2) H(11) 57.0(1) 1_555 1_555 1_555 no
C(1) C(2) C(3) 118.5(6) 1_555 1_555 1_555 yes
C(1) C(2) C(4) 89.0(5) 1_555 1_555 1_555 yes
C(1) C(2) C(5) 58.8(4) 1_555 1_555 1_555 yes
C(1) C(2) C(10) 28.5(3) 1_555 1_555 1_555 yes
C(1) C(2) H(1) 128.2(7) 1_555 1_555 1_555 no
C(1) C(2) H(2) 141.8(6) 1_555 1_555 1_555 no
C(1) C(2) H(2) 131.8(5) 1_555 1_555 2_555 no
C(1) C(2) H(3) 96.9(4) 1_555 1_555 1_555 no
C(1) C(2) H(5) 137.4(4) 1_555 1_555 1_655 no
C(1) C(2) H(6) 109.9(4) 1_555 1_555 1_655 no
C(1) C(2) H(11) 75.7(3) 1_555 1_555 1_555 no
C(3) C(2) C(4) 29.5(4) 1_555 1_555 1_555 yes
C(3) C(2) C(5) 59.7(4) 1_555 1_555 1_555 yes
C(3) C(2) C(10) 90.1(5) 1_555 1_555 1_555 yes
C(3) C(2) H(1) 112.8(7) 1_555 1_555 1_555 no
C(3) C(2) H(2) 23.3(3) 1_555 1_555 1_555 no
C(3) C(2) H(2) 87.8(4) 1_555 1_555 2_555 no
C(3) C(2) H(3) 21.6(4) 1_555 1_555 1_555 no
C(3) C(2) H(5) 79.1(4) 1_555 1_555 1_655 no
C(3) C(2) H(6) 121.9(5) 1_555 1_555 1_655 no
C(3) C(2) H(11) 118.7(5) 1_555 1_555 1_555 no
C(4) C(2) C(5) 30.2(2) 1_555 1_555 1_555 yes
C(4) C(2) C(10) 60.5(3) 1_555 1_555 1_555 yes
C(4) C(2) H(1) 142.1(6) 1_555 1_555 1_555 no
C(4) C(2) H(2) 52.8(3) 1_555 1_555 1_555 no
C(4) C(2) H(2) 108.6(3) 1_555 1_555 2_555 no
C(4) C(2) H(3) 8.0(2) 1_555 1_555 1_555 no
C(4) C(2) H(5) 102.0(3) 1_555 1_555 1_655 no
C(4) C(2) H(6) 143.2(4) 1_555 1_555 1_655 no
C(4) C(2) H(11) 115.0(3) 1_555 1_555 1_555 no
C(5) C(2) C(10) 30.4(2) 1_555 1_555 1_555 yes
C(5) C(2) H(1) 170.4(6) 1_555 1_555 1_555 no
C(5) C(2) H(2) 83.0(3) 1_555 1_555 1_555 no
C(5) C(2) H(2) 127.1(2) 1_555 1_555 2_555 no
C(5) C(2) H(3) 38.1(2) 1_555 1_555 1_555 no
C(5) C(2) H(5) 123.5(3) 1_555 1_555 1_655 no
C(5) C(2) H(6) 149.2(3) 1_555 1_555 1_655 no
C(5) C(2) H(11) 104.1(2) 1_555 1_555 1_555 no
C(10) C(2) H(1) 156.4(6) 1_555 1_555 1_555 no
C(10) C(2) H(2) 113.4(4) 1_555 1_555 1_555 no
C(10) C(2) H(2) 135.6(3) 1_555 1_555 2_555 no
C(10) C(2) H(3) 68.5(2) 1_555 1_555 1_555 no
C(10) C(2) H(5) 139.3(3) 1_555 1_555 1_655 no
C(10) C(2) H(6) 133.7(3) 1_555 1_555 1_655 no
C(10) C(2) H(11) 90.6(2) 1_555 1_555 1_555 no
H(1) C(2) H(2) 89.6(4) 1_555 1_555 1_555 no
H(1) C(2) H(2) 55.0(3) 1_555 1_555 2_555 no
H(1) C(2) H(3) 134.2(5) 1_555 1_555 1_555 no
H(1) C(2) H(5) 47.1(4) 1_555 1_555 1_655 no
H(1) C(2) H(6) 27.6(3) 1_555 1_555 1_655 no
H(1) C(2) H(11) 73.8(3) 1_555 1_555 1_555 no
H(2) C(2) H(2) 71.3(2) 1_555 1_555 2_555 no
H(2) C(2) H(3) 44.9(2) 1_555 1_555 1_555 no
H(2) C(2) H(5) 61.9(2) 1_555 1_555 1_655 no
H(2) C(2) H(6) 102.3(2) 1_555 1_555 1_655 no
H(2) C(2) H(11) 116.1(3) 1_555 1_555 1_555 no
H(2) C(2) H(3) 103.2(2) 2_555 1_555 1_555 no
H(2) C(2) H(5) 83.6(1) 2_555 1_555 1_655 no
H(2) C(2) H(6) 82.5(2) 2_555 1_555 1_655 no
H(2) C(2) H(11) 128.6(2) 2_555 1_555 1_555 no
H(3) C(2) H(5) 95.8(2) 1_555 1_555 1_655 no
H(3) C(2) H(6) 138.2(3) 1_555 1_555 1_655 no
H(3) C(2) H(11) 116.6(2) 1_555 1_555 1_555 no
H(5) C(2) H(6) 43.00(8) 1_655 1_555 1_655 no
H(5) C(2) H(11) 62.2(1) 1_655 1_555 1_555 no
H(6) C(2) H(11) 46.17(9) 1_655 1_555 1_555 no
C(1) C(3) C(2) 30.1(3) 1_555 1_555 1_555 yes
C(1) C(3) C(4) 89.5(5) 1_555 1_555 1_555 yes
C(1) C(3) C(5) 60.0(3) 1_555 1_555 1_555 yes
C(1) C(3) C(10) 29.7(2) 1_555 1_555 1_555 yes
C(1) C(3) H(1) 57.0(2) 1_555 1_555 1_555 no
C(1) C(3) H(1) 161.2(3) 1_555 1_555 2_554 no
C(1) C(3) H(2) 151.5(7) 1_555 1_555 1_555 no
C(1) C(3) H(2) 89.6(3) 1_555 1_555 2_555 no
C(1) C(3) H(3) 113.6(4) 1_555 1_555 1_555 no
C(1) C(3) H(4) 85.5(2) 1_555 1_555 2_455 no
C(1) C(3) H(5) 98.2(3) 1_555 1_555 1_655 no
C(2) C(3) C(4) 119.5(6) 1_555 1_555 1_555 yes
C(2) C(3) C(5) 90.1(4) 1_555 1_555 1_555 yes
C(2) C(3) C(10) 59.8(4) 1_555 1_555 1_555 yes
C(2) C(3) H(1) 27.0(3) 1_555 1_555 1_555 no
C(2) C(3) H(1) 137.9(5) 1_555 1_555 2_554 no
C(2) C(3) H(2) 121.4(8) 1_555 1_555 1_555 no
C(2) C(3) H(2) 66.4(4) 1_555 1_555 2_555 no
C(2) C(3) H(3) 143.7(5) 1_555 1_555 1_555 no
C(2) C(3) H(4) 99.2(4) 1_555 1_555 2_455 no
C(2) C(3) H(5) 75.2(4) 1_555 1_555 1_655 no
C(4) C(3) C(5) 29.4(4) 1_555 1_555 1_555 yes
C(4) C(3) C(10) 59.8(4) 1_555 1_555 1_555 yes
C(4) C(3) H(1) 146.3(5) 1_555 1_555 1_555 no
C(4) C(3) H(1) 98.9(5) 1_555 1_555 2_554 no
C(4) C(3) H(2) 119.1(8) 1_555 1_555 1_555 no
C(4) C(3) H(2) 140.2(5) 1_555 1_555 2_555 no
C(4) C(3) H(3) 24.2(3) 1_555 1_555 1_555 no
C(4) C(3) H(4) 61.3(4) 1_555 1_555 2_455 no
C(4) C(3) H(5) 140.6(5) 1_555 1_555 1_655 no
C(5) C(3) C(10) 30.3(2) 1_555 1_555 1_555 yes
C(5) C(3) H(1) 117.0(3) 1_555 1_555 1_555 no
C(5) C(3) H(1) 126.8(3) 1_555 1_555 2_554 no
C(5) C(3) H(2) 148.5(7) 1_555 1_555 1_555 no
C(5) C(3) H(2) 131.5(3) 1_555 1_555 2_555 no
C(5) C(3) H(3) 53.6(3) 1_555 1_555 1_555 no
C(5) C(3) H(4) 63.0(2) 1_555 1_555 2_455 no
C(5) C(3) H(5) 137.7(3) 1_555 1_555 1_655 no
C(10) C(3) H(1) 86.7(3) 1_555 1_555 1_555 no
C(10) C(3) H(1) 152.8(3) 1_555 1_555 2_554 no
C(10) C(3) H(2) 178.7(6) 1_555 1_555 1_555 no
C(10) C(3) H(2) 111.4(3) 1_555 1_555 2_555 no
C(10) C(3) H(3) 83.9(3) 1_555 1_555 1_555 no
C(10) C(3) H(4) 71.3(2) 1_555 1_555 2_455 no
C(10) C(3) H(5) 121.1(3) 1_555 1_555 1_655 no
H(1) C(3) H(1) 113.9(3) 1_555 1_555 2_554 no
H(1) C(3) H(2) 94.5(6) 1_555 1_555 1_555 no
H(1) C(3) H(2) 51.5(2) 1_555 1_555 2_555 no
H(1) C(3) H(3) 170.2(4) 1_555 1_555 1_555 no
H(1) C(3) H(4) 113.1(3) 1_555 1_555 2_455 no
H(1) C(3) H(5) 53.6(2) 1_555 1_555 1_655 no
H(1) C(3) H(2) 25.9(3) 2_554 1_555 1_555 no
H(1) C(3) H(2) 73.2(1) 2_554 1_555 2_555 no
H(1) C(3) H(3) 75.9(2) 2_554 1_555 1_555 no
H(1) C(3) H(4) 83.9(2) 2_554 1_555 2_455 no
H(1) C(3) H(5) 86.0(2) 2_554 1_555 1_655 no
H(2) C(3) H(2) 69.1(5) 1_555 1_555 2_555 no
H(2) C(3) H(3) 94.9(5) 1_555 1_555 1_555 no
H(2) C(3) H(4) 107.7(4) 1_555 1_555 2_455 no
H(2) C(3) H(5) 60.1(4) 1_555 1_555 1_655 no
H(2) C(3) H(3) 135.4(3) 2_555 1_555 1_555 no
H(2) C(3) H(4) 79.0(2) 2_555 1_555 2_455 no
H(2) C(3) H(5) 78.7(2) 2_555 1_555 1_655 no
H(3) C(3) H(4) 66.4(2) 1_555 1_555 2_455 no
H(3) C(3) H(5) 130.1(3) 1_555 1_555 1_655 no
H(4) C(3) H(5) 157.4(3) 2_455 1_555 1_655 no
C(1) C(4) C(2) 29.9(2) 1_555 1_555 1_555 yes
C(1) C(4) C(3) 60.8(4) 1_555 1_555 1_555 yes
C(1) C(4) C(5) 61.7(4) 1_555 1_555 1_555 yes
C(1) C(4) C(6) 90.3(3) 1_555 1_555 1_555 yes
C(1) C(4) C(10) 30.7(2) 1_555 1_555 1_555 yes
C(1) C(4) H(1) 40.6(2) 1_555 1_555 1_555 no
C(1) C(4) H(2) 85.7(3) 1_555 1_555 1_555 no
C(1) C(4) H(3) 177.7(7) 1_555 1_555 1_555 no
C(1) C(4) H(4) 112.4(3) 1_555 1_555 1_555 no
C(1) C(4) H(4) 87.2(2) 1_555 1_555 2_455 no
C(2) C(4) C(3) 30.9(4) 1_555 1_555 1_555 yes
C(2) C(4) C(5) 91.5(4) 1_555 1_555 1_555 yes
C(2) C(4) C(6) 120.2(4) 1_555 1_555 1_555 yes
C(2) C(4) C(10) 60.5(2) 1_555 1_555 1_555 yes
C(2) C(4) H(1) 10.9(2) 1_555 1_555 1_555 no
C(2) C(4) H(2) 55.8(3) 1_555 1_555 1_555 no
C(2) C(4) H(3) 152.2(7) 1_555 1_555 1_555 no
C(2) C(4) H(4) 142.2(3) 1_555 1_555 1_555 no
C(2) C(4) H(4) 89.6(3) 1_555 1_555 2_455 no
C(3) C(4) C(5) 122.5(6) 1_555 1_555 1_555 yes
C(3) C(4) C(6) 151.1(5) 1_555 1_555 1_555 yes
C(3) C(4) C(10) 91.5(4) 1_555 1_555 1_555 yes
C(3) C(4) H(1) 20.2(3) 1_555 1_555 1_555 no
C(3) C(4) H(2) 24.9(3) 1_555 1_555 1_555 no
C(3) C(4) H(3) 121.3(8) 1_555 1_555 1_555 no
C(3) C(4) H(4) 173.0(5) 1_555 1_555 1_555 no
C(3) C(4) H(4) 93.0(5) 1_555 1_555 2_455 no
C(5) C(4) C(6) 28.7(4) 1_555 1_555 1_555 yes
C(5) C(4) C(10) 31.0(3) 1_555 1_555 1_555 yes
C(5) C(4) H(1) 102.3(4) 1_555 1_555 1_555 no
C(5) C(4) H(2) 147.4(5) 1_555 1_555 1_555 no
C(5) C(4) H(3) 116.2(8) 1_555 1_555 1_555 no
C(5) C(4) H(4) 50.7(4) 1_555 1_555 1_555 no
C(5) C(4) H(4) 84.4(4) 1_555 1_555 2_455 no
C(6) C(4) C(10) 59.7(3) 1_555 1_555 1_555 yes
C(6) C(4) H(1) 130.9(3) 1_555 1_555 1_555 no
C(6) C(4) H(2) 175.8(3) 1_555 1_555 1_555 no
C(6) C(4) H(3) 87.6(5) 1_555 1_555 1_555 no
C(6) C(4) H(4) 22.1(2) 1_555 1_555 1_555 no
C(6) C(4) H(4) 85.9(3) 1_555 1_555 2_455 no
C(10) C(4) H(1) 71.3(2) 1_555 1_555 1_555 no
C(10) C(4) H(2) 116.3(3) 1_555 1_555 1_555 no
C(10) C(4) H(3) 147.3(7) 1_555 1_555 1_555 no
C(10) C(4) H(4) 81.8(3) 1_555 1_555 1_555 no
C(10) C(4) H(4) 84.0(2) 1_555 1_555 2_455 no
H(1) C(4) H(2) 45.1(1) 1_555 1_555 1_555 no
H(1) C(4) H(3) 141.4(6) 1_555 1_555 1_555 no
H(1) C(4) H(4) 152.8(2) 1_555 1_555 1_555 no
H(1) C(4) H(4) 92.5(2) 1_555 1_555 2_455 no
H(2) C(4) H(3) 96.4(5) 1_555 1_555 1_555 no
H(2) C(4) H(4) 161.8(3) 1_555 1_555 1_555 no
H(2) C(4) H(4) 95.0(3) 1_555 1_555 2_455 no
H(3) C(4) H(4) 65.5(4) 1_555 1_555 1_555 no
H(3) C(4) H(4) 93.6(4) 1_555 1_555 2_455 no
H(4) C(4) H(4) 88.2(2) 1_555 1_555 2_455 no
C(1) C(5) C(2) 28.9(2) 1_555 1_555 1_555 yes
C(1) C(5) C(3) 59.1(3) 1_555 1_555 1_555 yes
C(1) C(5) C(4) 87.2(5) 1_555 1_555 1_555 yes
C(1) C(5) C(6) 150.4(5) 1_555 1_555 1_555 yes
C(1) C(5) C(7) 120.9(4) 1_555 1_555 1_555 yes
C(1) C(5) C(8) 90.9(3) 1_555 1_555 1_555 yes
C(1) C(5) C(9) 61.4(3) 1_555 1_555 1_555 yes
C(1) C(5) C(10) 31.0(3) 1_555 1_555 1_555 yes
C(1) C(5) H(2) 67.9(2) 1_555 1_555 1_555 no
C(1) C(5) H(3) 112.6(3) 1_555 1_555 1_555 no
C(1) C(5) H(3) 109.4(2) 1_555 1_555 2_455 no
C(1) C(5) H(4) 174.3(4) 1_555 1_555 1_555 no
C(1) C(5) H(4) 88.8(2) 1_555 1_555 2_455 no
C(1) C(5) H(5) 129.2(3) 1_555 1_555 1_555 no
C(1) C(5) H(7) 53.4(2) 1_555 1_555 1_555 no
C(2) C(5) C(3) 30.2(2) 1_555 1_555 1_555 yes
C(2) C(5) C(4) 58.3(4) 1_555 1_555 1_555 yes
C(2) C(5) C(6) 178.8(5) 1_555 1_555 1_555 yes
C(2) C(5) C(7) 149.8(4) 1_555 1_555 1_555 yes
C(2) C(5) C(8) 119.7(3) 1_555 1_555 1_555 yes
C(2) C(5) C(9) 90.2(3) 1_555 1_555 1_555 yes
C(2) C(5) C(10) 59.9(4) 1_555 1_555 1_555 yes
C(2) C(5) H(2) 39.0(2) 1_555 1_555 1_555 no
C(2) C(5) H(3) 83.7(3) 1_555 1_555 1_555 no
C(2) C(5) H(3) 116.3(2) 1_555 1_555 2_455 no
C(2) C(5) H(4) 156.3(3) 1_555 1_555 1_555 no
C(2) C(5) H(4) 77.8(2) 1_555 1_555 2_455 no
C(2) C(5) H(5) 158.1(3) 1_555 1_555 1_555 no
C(2) C(5) H(7) 82.2(2) 1_555 1_555 1_555 no
C(3) C(5) C(4) 28.1(3) 1_555 1_555 1_555 yes
C(3) C(5) C(6) 150.4(5) 1_555 1_555 1_555 yes
C(3) C(5) C(7) 179.5(3) 1_555 1_555 1_555 yes
C(3) C(5) C(8) 149.9(4) 1_555 1_555 1_555 yes
C(3) C(5) C(9) 120.4(4) 1_555 1_555 1_555 yes
C(3) C(5) C(10) 90.0(5) 1_555 1_555 1_555 yes
C(3) C(5) H(2) 8.8(2) 1_555 1_555 1_555 no
C(3) C(5) H(3) 53.5(2) 1_555 1_555 1_555 no
C(3) C(5) H(3) 116.9(3) 1_555 1_555 2_455 no
C(3) C(5) H(4) 126.2(3) 1_555 1_555 1_555 no
C(3) C(5) H(4) 70.0(2) 1_555 1_555 2_455 no
C(3) C(5) H(5) 171.6(3) 1_555 1_555 1_555 no
C(3) C(5) H(7) 112.4(3) 1_555 1_555 1_555 no
C(4) C(5) C(6) 122.3(6) 1_555 1_555 1_555 yes
C(4) C(5) C(7) 151.9(5) 1_555 1_555 1_555 yes
C(4) C(5) C(8) 176.5(5) 1_555 1_555 1_555 yes
C(4) C(5) C(9) 148.4(5) 1_555 1_555 1_555 yes
C(4) C(5) C(10) 118.1(6) 1_555 1_555 1_555 yes
C(4) C(5) H(2) 19.3(3) 1_555 1_555 1_555 no
C(4) C(5) H(3) 25.4(3) 1_555 1_555 1_555 no
C(4) C(5) H(3) 110.0(4) 1_555 1_555 2_455 no
C(4) C(5) H(4) 98.1(5) 1_555 1_555 1_555 no
C(4) C(5) H(4) 67.2(3) 1_555 1_555 2_455 no
C(4) C(5) H(5) 143.5(5) 1_555 1_555 1_555 no
C(4) C(5) H(7) 140.5(5) 1_555 1_555 1_555 no
C(6) C(5) C(7) 29.7(4) 1_555 1_555 1_555 yes
C(6) C(5) C(8) 59.7(4) 1_555 1_555 1_555 yes
C(6) C(5) C(9) 89.2(5) 1_555 1_555 1_555 yes
C(6) C(5) C(10) 119.5(6) 1_555 1_555 1_555 yes
C(6) C(5) H(2) 141.6(5) 1_555 1_555 1_555 no
C(6) C(5) H(3) 96.9(5) 1_555 1_555 1_555 no
C(6) C(5) H(3) 64.7(3) 1_555 1_555 2_455 no
C(6) C(5) H(4) 24.2(3) 1_555 1_555 1_555 no
C(6) C(5) H(4) 103.4(4) 1_555 1_555 2_455 no
C(6) C(5) H(5) 21.2(4) 1_555 1_555 1_555 no
C(6) C(5) H(7) 97.2(4) 1_555 1_555 1_555 no
C(7) C(5) C(8) 30.1(2) 1_555 1_555 1_555 yes
C(7) C(5) C(9) 59.5(3) 1_555 1_555 1_555 yes
C(7) C(5) C(10) 89.9(4) 1_555 1_555 1_555 yes
C(7) C(5) H(2) 171.2(3) 1_555 1_555 1_555 no
C(7) C(5) H(3) 126.5(4) 1_555 1_555 1_555 no
C(7) C(5) H(3) 62.7(2) 1_555 1_555 2_455 no
C(7) C(5) H(4) 53.9(3) 1_555 1_555 1_555 no
C(7) C(5) H(4) 109.5(3) 1_555 1_555 2_455 no
C(7) C(5) H(5) 8.5(2) 1_555 1_555 1_555 no
C(7) C(5) H(7) 67.6(2) 1_555 1_555 1_555 no
C(8) C(5) C(9) 29.5(2) 1_555 1_555 1_555 yes
C(8) C(5) C(10) 59.9(4) 1_555 1_555 1_555 yes
C(8) C(5) H(2) 158.7(3) 1_555 1_555 1_555 no
C(8) C(5) H(3) 156.4(4) 1_555 1_555 1_555 no
C(8) C(5) H(3) 67.9(2) 1_555 1_555 2_455 no
C(8) C(5) H(4) 83.9(3) 1_555 1_555 1_555 no
C(8) C(5) H(4) 109.8(2) 1_555 1_555 2_455 no
C(8) C(5) H(5) 38.6(2) 1_555 1_555 1_555 no
C(8) C(5) H(7) 37.5(2) 1_555 1_555 1_555 no
C(9) C(5) C(10) 30.4(3) 1_555 1_555 1_555 yes
C(9) C(5) H(2) 129.2(3) 1_555 1_555 1_555 no
C(9) C(5) H(3) 173.4(4) 1_555 1_555 1_555 no
C(9) C(5) H(3) 80.0(2) 1_555 1_555 2_455 no
C(9) C(5) H(4) 113.4(3) 1_555 1_555 1_555 no
C(9) C(5) H(4) 106.2(2) 1_555 1_555 2_455 no
C(9) C(5) H(5) 68.0(2) 1_555 1_555 1_555 no
C(9) C(5) H(7) 8.1(2) 1_555 1_555 1_555 no
C(10) C(5) H(2) 98.9(4) 1_555 1_555 1_555 no
C(10) C(5) H(3) 143.5(5) 1_555 1_555 1_555 no
C(10) C(5) H(3) 95.0(4) 1_555 1_555 2_455 no
C(10) C(5) H(4) 143.8(5) 1_555 1_555 1_555 no
C(10) C(5) H(4) 98.6(3) 1_555 1_555 2_455 no
C(10) C(5) H(5) 98.3(4) 1_555 1_555 1_555 no
C(10) C(5) H(7) 22.4(3) 1_555 1_555 1_555 no
H(2) C(5) H(3) 44.7(1) 1_555 1_555 1_555 no
H(2) C(5) H(3) 115.5(2) 1_555 1_555 2_455 no
H(2) C(5) H(4) 117.3(2) 1_555 1_555 1_555 no
H(2) C(5) H(4) 68.7(1) 1_555 1_555 2_455 no
H(2) C(5) H(5) 162.8(2) 1_555 1_555 1_555 no
H(2) C(5) H(7) 121.2(2) 1_555 1_555 1_555 no
H(3) C(5) H(3) 100.4(2) 1_555 1_555 2_455 no
H(3) C(5) H(4) 72.7(2) 1_555 1_555 1_555 no
H(3) C(5) H(4) 70.1(2) 1_555 1_555 2_455 no
H(3) C(5) H(5) 118.1(3) 1_555 1_555 1_555 no
H(3) C(5) H(7) 165.8(3) 1_555 1_555 1_555 no
H(3) C(5) H(4) 70.8(2) 2_455 1_555 1_555 no
H(3) C(5) H(4) 46.94(8) 2_455 1_555 2_455 no
H(3) C(5) H(5) 63.6(1) 2_455 1_555 1_555 no
H(3) C(5) H(7) 84.3(1) 2_455 1_555 1_555 no
H(4) C(5) H(4) 95.2(2) 1_555 1_555 2_455 no
H(4) C(5) H(5) 45.4(1) 1_555 1_555 1_555 no
H(4) C(5) H(7) 121.4(3) 1_555 1_555 1_555 no
H(4) C(5) H(5) 109.4(2) 2_455 1_555 1_555 no
H(4) C(5) H(7) 105.0(2) 2_455 1_555 1_555 no
H(5) C(5) H(7) 76.0(1) 1_555 1_555 1_555 no
C(4) C(6) C(5) 29.0(4) 1_555 1_555 1_555 yes
C(4) C(6) C(7) 148.9(6) 1_555 1_555 1_555 yes
C(4) C(6) C(8) 119.1(4) 1_555 1_555 1_555 yes
C(4) C(6) C(9) 89.5(3) 1_555 1_555 1_555 yes
C(4) C(6) C(10) 59.5(3) 1_555 1_555 1_555 yes
C(4) C(6) H(3) 22.0(2) 1_555 1_555 1_555 no
C(4) C(6) H(3) 93.7(3) 1_555 1_555 2_455 no
C(4) C(6) H(4) 92.5(6) 1_555 1_555 1_555 no
C(4) C(6) H(5) 173.4(4) 1_555 1_555 1_555 no
C(4) C(6) H(6) 128.1(3) 1_555 1_555 1_555 no
C(4) C(6) H(7) 93.7(3) 1_555 1_555 1_554 no
C(5) C(6) C(7) 119.9(6) 1_555 1_555 1_555 yes
C(5) C(6) C(8) 90.1(4) 1_555 1_555 1_555 yes
C(5) C(6) C(9) 60.5(4) 1_555 1_555 1_555 yes
C(5) C(6) C(10) 30.5(3) 1_555 1_555 1_555 yes
C(5) C(6) H(3) 51.0(4) 1_555 1_555 1_555 no
C(5) C(6) H(3) 89.5(4) 1_555 1_555 2_455 no
C(5) C(6) H(4) 121.5(8) 1_555 1_555 1_555 no
C(5) C(6) H(5) 144.4(5) 1_555 1_555 1_555 no
C(5) C(6) H(6) 99.2(4) 1_555 1_555 1_555 no
C(5) C(6) H(7) 98.2(4) 1_555 1_555 1_554 no
C(7) C(6) C(8) 29.8(4) 1_555 1_555 1_555 yes
C(7) C(6) C(9) 59.4(4) 1_555 1_555 1_555 yes
C(7) C(6) C(10) 89.4(5) 1_555 1_555 1_555 yes
C(7) C(6) H(3) 170.6(5) 1_555 1_555 1_555 no
C(7) C(6) H(3) 80.6(4) 1_555 1_555 2_455 no
C(7) C(6) H(4) 118.6(8) 1_555 1_555 1_555 no
C(7) C(6) H(5) 24.6(3) 1_555 1_555 1_555 no
C(7) C(6) H(6) 20.8(4) 1_555 1_555 1_555 no
C(7) C(6) H(7) 94.4(4) 1_555 1_555 1_554 no
C(8) C(6) C(9) 29.6(2) 1_555 1_555 1_555 yes
C(8) C(6) C(10) 59.7(3) 1_555 1_555 1_555 yes
C(8) C(6) H(3) 141.0(3) 1_555 1_555 1_555 no
C(8) C(6) H(3) 78.1(2) 1_555 1_555 2_455 no
C(8) C(6) H(4) 148.3(7) 1_555 1_555 1_555 no
C(8) C(6) H(5) 54.3(3) 1_555 1_555 1_555 no
C(8) C(6) H(6) 9.2(2) 1_555 1_555 1_555 no
C(8) C(6) H(7) 100.5(3) 1_555 1_555 1_554 no
C(9) C(6) C(10) 30.0(2) 1_555 1_555 1_555 yes
C(9) C(6) H(3) 111.5(3) 1_555 1_555 1_555 no
C(9) C(6) H(3) 80.5(2) 1_555 1_555 2_455 no
C(9) C(6) H(4) 177.7(7) 1_555 1_555 1_555 no
C(9) C(6) H(5) 83.9(3) 1_555 1_555 1_555 no
C(9) C(6) H(6) 38.8(2) 1_555 1_555 1_555 no
C(9) C(6) H(7) 102.2(2) 1_555 1_555 1_554 no
C(10) C(6) H(3) 81.5(3) 1_555 1_555 1_555 no
C(10) C(6) H(3) 85.0(2) 1_555 1_555 2_455 no
C(10) C(6) H(4) 152.0(7) 1_555 1_555 1_555 no
C(10) C(6) H(5) 113.9(4) 1_555 1_555 1_555 no
C(10) C(6) H(6) 68.8(2) 1_555 1_555 1_555 no
C(10) C(6) H(7) 101.0(2) 1_555 1_555 1_554 no
H(3) C(6) H(3) 96.1(2) 1_555 1_555 2_455 no
H(3) C(6) H(4) 70.5(5) 1_555 1_555 1_555 no
H(3) C(6) H(5) 164.6(3) 1_555 1_555 1_555 no
H(3) C(6) H(6) 149.8(3) 1_555 1_555 1_555 no
H(3) C(6) H(7) 89.8(2) 1_555 1_555 1_554 no
H(3) C(6) H(4) 98.4(4) 2_455 1_555 1_555 no
H(3) C(6) H(5) 85.7(2) 2_455 1_555 1_555 no
H(3) C(6) H(6) 76.7(2) 2_455 1_555 1_555 no
H(3) C(6) H(7) 172.1(3) 2_455 1_555 1_554 no
H(4) C(6) H(5) 94.1(5) 1_555 1_555 1_555 no
H(4) C(6) H(6) 139.1(6) 1_555 1_555 1_555 no
H(4) C(6) H(7) 78.6(4) 1_555 1_555 1_554 no
H(5) C(6) H(6) 45.4(2) 1_555 1_555 1_555 no
H(5) C(6) H(7) 87.2(2) 1_555 1_555 1_554 no
H(6) C(6) H(7) 100.7(2) 1_555 1_555 1_554 no
O(1) C(7) C(5) 142.6(3) 1_454 1_555 1_555 yes
O(1) C(7) C(6) 118.9(5) 1_454 1_555 1_555 yes
O(1) C(7) C(8) 113.4(5) 1_454 1_555 1_555 yes
O(1) C(7) C(9) 137.0(3) 1_454 1_555 1_555 yes
O(1) C(7) C(10) 151.4(3) 1_454 1_555 1_555 yes
O(1) C(7) H(1) 74.6(2) 1_454 1_555 1_455 no
O(1) C(7) H(3) 130.9(2) 1_454 1_555 2_455 no
O(1) C(7) H(4) 96.7(2) 1_454 1_555 1_555 no
O(1) C(7) H(5) 23.7(3) 1_454 1_555 1_555 no
O(1) C(7) H(6) 92.5(3) 1_454 1_555 1_555 no
O(1) C(7) H(7) 129.5(3) 1_454 1_555 1_555 no
O(1) C(7) H(12) 63.4(1) 1_454 1_555 3_454 no
O(1) C(7) H(13) 55.2(1) 1_454 1_555 3_454 no
C(5) C(7) C(6) 30.5(4) 1_555 1_555 1_555 yes
C(5) C(7) C(8) 90.7(5) 1_555 1_555 1_555 yes
C(5) C(7) C(9) 60.7(3) 1_555 1_555 1_555 yes
C(5) C(7) C(10) 30.8(2) 1_555 1_555 1_555 yes
C(5) C(7) H(1) 141.1(3) 1_555 1_555 1_455 no
C(5) C(7) H(3) 72.1(2) 1_555 1_555 2_455 no
C(5) C(7) H(4) 56.3(3) 1_555 1_555 1_555 no
C(5) C(7) H(5) 150.0(7) 1_555 1_555 1_555 no
C(5) C(7) H(6) 115.6(3) 1_555 1_555 1_555 no
C(5) C(7) H(7) 69.8(2) 1_555 1_555 1_555 no
C(5) C(7) H(12) 94.5(3) 1_555 1_555 3_454 no
C(5) C(7) H(13) 117.5(3) 1_555 1_555 3_454 no
C(6) C(7) C(8) 121.2(7) 1_555 1_555 1_555 yes
C(6) C(7) C(9) 91.2(5) 1_555 1_555 1_555 yes
C(6) C(7) C(10) 61.2(4) 1_555 1_555 1_555 yes
C(6) C(7) H(1) 140.7(5) 1_555 1_555 1_455 no
C(6) C(7) H(3) 72.7(4) 1_555 1_555 2_455 no
C(6) C(7) H(4) 25.8(3) 1_555 1_555 1_555 no
C(6) C(7) H(5) 119.7(8) 1_555 1_555 1_555 no
C(6) C(7) H(6) 145.9(6) 1_555 1_555 1_555 no
C(6) C(7) H(7) 100.2(4) 1_555 1_555 1_555 no
C(6) C(7) H(12) 98.7(4) 1_555 1_555 3_454 no
C(6) C(7) H(13) 127.0(5) 1_555 1_555 3_454 no
C(8) C(7) C(9) 30.1(4) 1_555 1_555 1_555 yes
C(8) C(7) C(10) 60.0(4) 1_555 1_555 1_555 yes
C(8) C(7) H(1) 77.0(5) 1_555 1_555 1_455 no
C(8) C(7) H(3) 92.7(4) 1_555 1_555 2_455 no
C(8) C(7) H(4) 146.9(6) 1_555 1_555 1_555 no
C(8) C(7) H(5) 119.1(9) 1_555 1_555 1_555 no
C(8) C(7) H(6) 25.1(4) 1_555 1_555 1_555 no
C(8) C(7) H(7) 21.1(4) 1_555 1_555 1_555 no
C(8) C(7) H(12) 81.7(4) 1_555 1_555 3_454 no
C(8) C(7) H(13) 67.1(4) 1_555 1_555 3_454 no
C(9) C(7) C(10) 30.0(2) 1_555 1_555 1_555 yes
C(9) C(7) H(1) 102.1(3) 1_555 1_555 1_455 no
C(9) C(7) H(3) 85.0(2) 1_555 1_555 2_455 no
C(9) C(7) H(4) 117.0(4) 1_555 1_555 1_555 no
C(9) C(7) H(5) 148.8(7) 1_555 1_555 1_555 no
C(9) C(7) H(6) 55.1(2) 1_555 1_555 1_555 no
C(9) C(7) H(7) 9.1(2) 1_555 1_555 1_555 no
C(9) C(7) H(12) 83.4(2) 1_555 1_555 3_454 no
C(9) C(7) H(13) 82.5(3) 1_555 1_555 3_454 no
C(10) C(7) H(1) 125.1(3) 1_555 1_555 1_455 no
C(10) C(7) H(3) 77.6(2) 1_555 1_555 2_455 no
C(10) C(7) H(4) 87.0(3) 1_555 1_555 1_555 no
C(10) C(7) H(5) 175.1(5) 1_555 1_555 1_555 no
C(10) C(7) H(6) 85.0(3) 1_555 1_555 1_555 no
C(10) C(7) H(7) 39.0(2) 1_555 1_555 1_555 no
C(10) C(7) H(12) 88.1(2) 1_555 1_555 3_454 no
C(10) C(7) H(13) 100.3(2) 1_555 1_555 3_454 no
H(1) C(7) H(3) 71.8(2) 1_455 1_555 2_455 no
H(1) C(7) H(4) 126.4(3) 1_455 1_555 1_555 no
H(1) C(7) H(5) 57.7(4) 1_455 1_555 1_555 no
H(1) C(7) H(6) 56.1(2) 1_455 1_555 1_555 no
H(1) C(7) H(7) 95.4(2) 1_455 1_555 1_555 no
H(1) C(7) H(12) 119.3(3) 1_455 1_555 3_454 no
H(1) C(7) H(13) 91.7(2) 1_455 1_555 3_454 no
H(3) C(7) H(4) 76.5(2) 2_455 1_555 1_555 no
H(3) C(7) H(5) 107.3(4) 2_455 1_555 1_555 no
H(3) C(7) H(6) 97.3(2) 2_455 1_555 1_555 no
H(3) C(7) H(7) 88.7(2) 2_455 1_555 1_555 no
H(3) C(7) H(12) 165.5(3) 2_455 1_555 3_454 no
H(3) C(7) H(13) 156.7(3) 2_455 1_555 3_454 no
H(4) C(7) H(5) 94.0(5) 1_555 1_555 1_555 no
H(4) C(7) H(6) 170.8(4) 1_555 1_555 1_555 no
H(4) C(7) H(7) 126.0(3) 1_555 1_555 1_555 no
H(4) C(7) H(12) 101.1(3) 1_555 1_555 3_454 no
H(4) C(7) H(13) 126.8(3) 1_555 1_555 3_454 no
H(5) C(7) H(6) 94.3(6) 1_555 1_555 1_555 no
H(5) C(7) H(7) 139.7(6) 1_555 1_555 1_555 no
H(5) C(7) H(12) 87.0(4) 1_555 1_555 3_454 no
H(5) C(7) H(13) 75.3(4) 1_555 1_555 3_454 no
H(6) C(7) H(7) 46.2(1) 1_555 1_555 1_555 no
H(6) C(7) H(12) 83.2(2) 1_555 1_555 3_454 no
H(6) C(7) H(13) 59.5(2) 1_555 1_555 3_454 no
H(7) C(7) H(12) 81.3(2) 1_555 1_555 3_454 no
H(7) C(7) H(13) 76.4(2) 1_555 1_555 3_454 no
H(12) C(7) H(13) 28.30(6) 3_454 1_555 3_454 no
O(1) C(8) C(5) 155.7(3) 1_455 1_555 1_555 yes
O(1) C(8) C(6) 143.9(3) 1_455 1_555 1_555 yes
O(1) C(8) C(7) 120.3(5) 1_455 1_555 1_555 yes
O(1) C(8) C(9) 115.8(5) 1_455 1_555 1_555 yes
O(1) C(8) C(10) 140.7(4) 1_455 1_555 1_555 yes
O(1) C(8) C(17) 104.4(2) 1_455 1_555 3_454 yes
O(1) C(8) H(1) 45.2(1) 1_455 1_555 1_455 no
O(1) C(8) H(3) 95.2(2) 1_455 1_555 2_455 no
O(1) C(8) H(4) 136.4(2) 1_455 1_555 1_555 no
O(1) C(8) H(5) 98.9(2) 1_455 1_555 1_555 no
O(1) C(8) H(6) 19.0(3) 1_455 1_555 1_555 no
O(1) C(8) H(7) 93.2(3) 1_455 1_555 1_555 no
O(1) C(8) H(11) 50.0(1) 1_455 1_555 1_455 no
O(1) C(8) H(12) 118.7(2) 1_455 1_555 3_454 no
O(1) C(8) H(13) 89.5(2) 1_455 1_555 3_454 no
O(1) C(8) H(14) 104.5(2) 1_455 1_555 3_454 no
C(5) C(8) C(6) 30.2(2) 1_555 1_555 1_555 yes
C(5) C(8) C(7) 59.2(5) 1_555 1_555 1_555 yes
C(5) C(8) C(9) 60.2(4) 1_555 1_555 1_555 yes
C(5) C(8) C(10) 30.7(2) 1_555 1_555 1_555 yes
C(5) C(8) C(17) 99.8(3) 1_555 1_555 3_454 yes
C(5) C(8) H(1) 122.6(3) 1_555 1_555 1_455 no
C(5) C(8) H(3) 62.1(2) 1_555 1_555 2_455 no
C(5) C(8) H(4) 39.5(2) 1_555 1_555 1_555 no
C(5) C(8) H(5) 83.7(3) 1_555 1_555 1_555 no
C(5) C(8) H(6) 174.6(5) 1_555 1_555 1_555 no
C(5) C(8) H(7) 85.5(3) 1_555 1_555 1_555 no
C(5) C(8) H(11) 148.4(3) 1_555 1_555 1_455 no
C(5) C(8) H(12) 85.2(2) 1_555 1_555 3_454 no
C(5) C(8) H(13) 114.4(3) 1_555 1_555 3_454 no
C(5) C(8) H(14) 98.9(2) 1_555 1_555 3_454 no
C(6) C(8) C(7) 29.1(4) 1_555 1_555 1_555 yes
C(6) C(8) C(9) 90.3(5) 1_555 1_555 1_555 yes
C(6) C(8) C(10) 60.9(3) 1_555 1_555 1_555 yes
C(6) C(8) C(17) 94.8(3) 1_555 1_555 3_454 yes
C(6) C(8) H(1) 99.2(3) 1_555 1_555 1_455 no
C(6) C(8) H(3) 57.6(2) 1_555 1_555 2_455 no
C(6) C(8) H(4) 9.3(2) 1_555 1_555 1_555 no
C(6) C(8) H(5) 53.5(3) 1_555 1_555 1_555 no
C(6) C(8) H(6) 148.9(6) 1_555 1_555 1_555 no
C(6) C(8) H(7) 115.6(3) 1_555 1_555 1_555 no
C(6) C(8) H(11) 121.0(3) 1_555 1_555 1_455 no
C(6) C(8) H(12) 77.8(3) 1_555 1_555 3_454 no
C(6) C(8) H(13) 102.9(3) 1_555 1_555 3_454 no
C(6) C(8) H(14) 102.6(3) 1_555 1_555 3_454 no
C(7) C(8) C(9) 119.3(7) 1_555 1_555 1_555 yes
C(7) C(8) C(10) 89.9(6) 1_555 1_555 1_555 yes
C(7) C(8) C(17) 88.1(4) 1_555 1_555 3_454 yes
C(7) C(8) H(1) 75.9(4) 1_555 1_555 1_455 no
C(7) C(8) H(3) 62.9(3) 1_555 1_555 2_455 no
C(7) C(8) H(4) 19.8(4) 1_555 1_555 1_555 no
C(7) C(8) H(5) 24.5(4) 1_555 1_555 1_555 no
C(7) C(8) H(6) 120.2(7) 1_555 1_555 1_555 no
C(7) C(8) H(7) 144.5(6) 1_555 1_555 1_555 no
C(7) C(8) H(11) 93.2(5) 1_555 1_555 1_455 no
C(7) C(8) H(12) 73.2(4) 1_555 1_555 3_454 no
C(7) C(8) H(13) 88.5(4) 1_555 1_555 3_454 no
C(7) C(8) H(14) 102.2(4) 1_555 1_555 3_454 no
C(9) C(8) C(10) 29.4(3) 1_555 1_555 1_555 yes
C(9) C(8) C(17) 99.2(4) 1_555 1_555 3_454 yes
C(9) C(8) H(1) 145.0(5) 1_555 1_555 1_455 no
C(9) C(8) H(3) 91.5(4) 1_555 1_555 2_455 no
C(9) C(8) H(4) 99.6(5) 1_555 1_555 1_555 no
C(9) C(8) H(5) 143.6(6) 1_555 1_555 1_555 no
C(9) C(8) H(6) 120.4(7) 1_555 1_555 1_555 no
C(9) C(8) H(7) 25.4(3) 1_555 1_555 1_555 no
C(9) C(8) H(11) 142.6(5) 1_555 1_555 1_455 no
C(9) C(8) H(12) 99.2(4) 1_555 1_555 3_454 no
C(9) C(8) H(13) 113.7(4) 1_555 1_555 3_454 no
C(9) C(8) H(14) 84.1(4) 1_555 1_555 3_454 no
C(10) C(8) C(17) 100.8(3) 1_555 1_555 3_454 yes
C(10) C(8) H(1) 142.2(3) 1_555 1_555 1_455 no
C(10) C(8) H(3) 75.8(2) 1_555 1_555 2_455 no
C(10) C(8) H(4) 70.2(2) 1_555 1_555 1_555 no
C(10) C(8) H(5) 114.3(4) 1_555 1_555 1_555 no
C(10) C(8) H(6) 149.6(6) 1_555 1_555 1_555 no
C(10) C(8) H(7) 54.8(2) 1_555 1_555 1_555 no
C(10) C(8) H(11) 161.7(3) 1_555 1_555 1_455 no
C(10) C(8) H(12) 92.4(3) 1_555 1_555 3_454 no
C(10) C(8) H(13) 117.9(3) 1_555 1_555 3_454 no
C(10) C(8) H(14) 91.3(2) 1_555 1_555 3_454 no
C(17) C(8) H(1) 113.3(2) 3_454 1_555 1_455 no
C(17) C(8) H(3) 150.5(3) 3_454 1_555 2_455 no
C(17) C(8) H(4) 93.5(2) 3_454 1_555 1_555 no
C(17) C(8) H(5) 81.6(2) 3_454 1_555 1_555 no
C(17) C(8) H(6) 85.4(4) 3_454 1_555 1_555 no
C(17) C(8) H(7) 94.7(2) 3_454 1_555 1_555 no
C(17) C(8) H(11) 61.3(2) 3_454 1_555 1_455 no
C(17) C(8) H(12) 16.9(1) 3_454 1_555 3_454 no
C(17) C(8) H(13) 17.1(1) 3_454 1_555 3_454 no
C(17) C(8) H(14) 16.9(1) 3_454 1_555 3_454 no
H(1) C(8) H(3) 66.6(1) 1_455 1_555 2_455 no
H(1) C(8) H(4) 91.2(2) 1_455 1_555 1_555 no
H(1) C(8) H(5) 58.3(2) 1_455 1_555 1_555 no
H(1) C(8) H(6) 53.4(3) 1_455 1_555 1_555 no
H(1) C(8) H(7) 133.2(3) 1_455 1_555 1_555 no
H(1) C(8) H(11) 55.7(1) 1_455 1_555 1_455 no
H(1) C(8) H(12) 115.6(2) 1_455 1_555 3_454 no
H(1) C(8) H(13) 96.9(2) 1_455 1_555 3_454 no
H(1) C(8) H(14) 125.6(2) 1_455 1_555 3_454 no
H(3) C(8) H(4) 57.5(1) 2_455 1_555 1_555 no
H(3) C(8) H(5) 73.8(2) 2_455 1_555 1_555 no
H(3) C(8) H(6) 112.6(4) 2_455 1_555 1_555 no
H(3) C(8) H(7) 106.0(2) 2_455 1_555 1_555 no
H(3) C(8) H(11) 121.5(2) 2_455 1_555 1_455 no
H(3) C(8) H(12) 134.2(3) 2_455 1_555 3_454 no
H(3) C(8) H(13) 149.2(3) 2_455 1_555 3_454 no
H(3) C(8) H(14) 159.7(3) 2_455 1_555 3_454 no
H(4) C(8) H(5) 44.3(2) 1_555 1_555 1_555 no
H(4) C(8) H(6) 139.7(5) 1_555 1_555 1_555 no
H(4) C(8) H(7) 125.0(3) 1_555 1_555 1_555 no
H(4) C(8) H(11) 112.4(2) 1_555 1_555 1_455 no
H(4) C(8) H(12) 76.7(2) 1_555 1_555 3_454 no
H(4) C(8) H(13) 99.2(2) 1_555 1_555 3_454 no
H(4) C(8) H(14) 103.6(2) 1_555 1_555 3_454 no
H(5) C(8) H(6) 96.0(4) 1_555 1_555 1_555 no
H(5) C(8) H(7) 167.8(4) 1_555 1_555 1_555 no
H(5) C(8) H(11) 69.3(2) 1_555 1_555 1_455 no
H(5) C(8) H(12) 71.4(2) 1_555 1_555 3_454 no
H(5) C(8) H(13) 75.4(2) 1_555 1_555 3_454 no
H(5) C(8) H(14) 98.3(2) 1_555 1_555 3_454 no
H(6) C(8) H(7) 95.3(5) 1_555 1_555 1_555 no
H(6) C(8) H(11) 34.4(3) 1_555 1_555 1_455 no
H(6) C(8) H(12) 99.9(4) 1_555 1_555 3_454 no
H(6) C(8) H(13) 70.6(3) 1_555 1_555 3_454 no
H(6) C(8) H(14) 86.5(3) 1_555 1_555 3_454 no
H(7) C(8) H(11) 119.1(3) 1_555 1_555 1_455 no
H(7) C(8) H(12) 102.1(2) 1_555 1_555 3_454 no
H(7) C(8) H(13) 104.1(2) 1_555 1_555 3_454 no
H(7) C(8) H(14) 77.8(2) 1_555 1_555 3_454 no
H(11) C(8) H(12) 71.3(1) 1_455 1_555 3_454 no
H(11) C(8) H(13) 44.27(9) 1_455 1_555 3_454 no
H(11) C(8) H(14) 70.4(1) 1_455 1_555 3_454 no
H(12) C(8) H(13) 29.24(6) 3_454 1_555 3_454 no
H(12) C(8) H(14) 29.05(6) 3_454 1_555 3_454 no
H(13) C(8) H(14) 29.70(6) 3_454 1_555 3_454 no
Se(1) C(9) C(1) 37.2(2) 1_555 1_555 1_555 yes
Se(1) C(9) C(5) 96.2(2) 1_555 1_555 1_555 yes
Se(1) C(9) C(6) 126.2(3) 1_555 1_555 1_555 yes
Se(1) C(9) C(7) 155.2(3) 1_555 1_555 1_555 yes
Se(1) C(9) C(8) 172.0(5) 1_555 1_555 1_555 yes
Se(1) C(9) C(10) 65.1(3) 1_555 1_555 1_555 yes
Se(1) C(9) H(4) 88.7(2) 1_555 1_555 1_556 no
Se(1) C(9) H(5) 163.0(2) 1_555 1_555 1_555 no
Se(1) C(9) H(6) 148.4(3) 1_555 1_555 1_555 no
Se(1) C(9) H(7) 55.5(3) 1_555 1_555 1_555 no
Se(1) C(9) H(12) 78.1(1) 1_555 1_555 3_455 no
Se(1) C(9) H(14) 102.2(2) 1_555 1_555 3_454 no
C(1) C(9) C(5) 59.2(3) 1_555 1_555 1_555 yes
C(1) C(9) C(6) 89.4(3) 1_555 1_555 1_555 yes
C(1) C(9) C(7) 118.9(4) 1_555 1_555 1_555 yes
C(1) C(9) C(8) 149.5(5) 1_555 1_555 1_555 yes
C(1) C(9) C(10) 28.0(3) 1_555 1_555 1_555 yes
C(1) C(9) H(4) 91.5(2) 1_555 1_555 1_556 no
C(1) C(9) H(5) 127.6(3) 1_555 1_555 1_555 no
C(1) C(9) H(6) 174.3(3) 1_555 1_555 1_555 no
C(1) C(9) H(7) 92.6(4) 1_555 1_555 1_555 no
C(1) C(9) H(12) 115.1(3) 1_555 1_555 3_455 no
C(1) C(9) H(14) 111.8(2) 1_555 1_555 3_454 no
C(5) C(9) C(6) 30.3(2) 1_555 1_555 1_555 yes
C(5) C(9) C(7) 59.7(3) 1_555 1_555 1_555 yes
C(5) C(9) C(8) 90.3(5) 1_555 1_555 1_555 yes
C(5) C(9) C(10) 31.2(3) 1_555 1_555 1_555 yes
C(5) C(9) H(4) 99.4(2) 1_555 1_555 1_556 no
C(5) C(9) H(5) 68.6(2) 1_555 1_555 1_555 no
C(5) C(9) H(6) 115.4(3) 1_555 1_555 1_555 no
C(5) C(9) H(7) 151.8(5) 1_555 1_555 1_555 no
C(5) C(9) H(12) 174.1(3) 1_555 1_555 3_455 no
C(5) C(9) H(14) 103.2(2) 1_555 1_555 3_454 no
C(6) C(9) C(7) 29.5(2) 1_555 1_555 1_555 yes
C(6) C(9) C(8) 60.0(4) 1_555 1_555 1_555 yes
C(6) C(9) C(10) 61.5(4) 1_555 1_555 1_555 yes
C(6) C(9) H(4) 101.7(2) 1_555 1_555 1_556 no
C(6) C(9) H(5) 38.3(2) 1_555 1_555 1_555 no
C(6) C(9) H(6) 85.2(3) 1_555 1_555 1_555 no
C(6) C(9) H(7) 176.3(5) 1_555 1_555 1_555 no
C(6) C(9) H(12) 155.5(3) 1_555 1_555 3_455 no
C(6) C(9) H(14) 91.3(2) 1_555 1_555 3_454 no
C(7) C(9) C(8) 30.6(4) 1_555 1_555 1_555 yes
C(7) C(9) C(10) 90.9(4) 1_555 1_555 1_555 yes
C(7) C(9) H(4) 100.6(2) 1_555 1_555 1_556 no
C(7) C(9) H(5) 8.9(2) 1_555 1_555 1_555 no
C(7) C(9) H(6) 55.8(3) 1_555 1_555 1_555 no
C(7) C(9) H(7) 148.2(5) 1_555 1_555 1_555 no
C(7) C(9) H(12) 126.0(3) 1_555 1_555 3_455 no
C(7) C(9) H(14) 79.5(2) 1_555 1_555 3_454 no
C(8) C(9) C(10) 121.5(6) 1_555 1_555 1_555 yes
C(8) C(9) H(4) 94.8(4) 1_555 1_555 1_556 no
C(8) C(9) H(5) 21.9(4) 1_555 1_555 1_555 no
C(8) C(9) H(6) 25.2(4) 1_555 1_555 1_555 no
C(8) C(9) H(7) 117.9(6) 1_555 1_555 1_555 no
C(8) C(9) H(12) 95.5(4) 1_555 1_555 3_455 no
C(8) C(9) H(14) 71.6(4) 1_555 1_555 3_454 no
C(10) C(9) H(4) 95.9(4) 1_555 1_555 1_556 no
C(10) C(9) H(5) 99.7(4) 1_555 1_555 1_555 no
C(10) C(9) H(6) 146.6(5) 1_555 1_555 1_555 no
C(10) C(9) H(7) 120.6(6) 1_555 1_555 1_555 no
C(10) C(9) H(12) 143.0(4) 1_555 1_555 3_455 no
C(10) C(9) H(14) 110.6(4) 1_555 1_555 3_454 no
H(4) C(9) H(5) 100.9(2) 1_556 1_555 1_555 no
H(4) C(9) H(6) 87.8(2) 1_556 1_555 1_555 no
H(4) C(9) H(7) 81.4(4) 1_556 1_555 1_555 no
H(4) C(9) H(12) 79.2(1) 1_556 1_555 3_455 no
H(4) C(9) H(14) 153.5(2) 1_556 1_555 3_454 no
H(5) C(9) H(6) 47.2(1) 1_555 1_555 1_555 no
H(5) C(9) H(7) 139.3(4) 1_555 1_555 1_555 no
H(5) C(9) H(12) 117.2(2) 1_555 1_555 3_455 no
H(5) C(9) H(14) 75.2(1) 1_555 1_555 3_454 no
H(6) C(9) H(7) 92.9(4) 1_555 1_555 1_555 no
H(6) C(9) H(12) 70.3(2) 1_555 1_555 3_455 no
H(6) C(9) H(14) 70.2(2) 1_555 1_555 3_454 no
H(7) C(9) H(12) 22.6(3) 1_555 1_555 3_455 no
H(7) C(9) H(14) 85.1(3) 1_555 1_555 3_454 no
H(12) C(9) H(14) 79.7(1) 3_455 1_555 3_454 no
Se(1) C(10) C(1) 35.0(3) 1_555 1_555 1_555 yes
Se(1) C(10) C(2) 62.7(2) 1_555 1_555 1_555 yes
Se(1) C(10) C(3) 92.7(2) 1_555 1_555 1_555 yes
Se(1) C(10) C(4) 121.4(3) 1_555 1_555 1_555 yes
Se(1) C(10) C(5) 151.9(5) 1_555 1_555 1_555 yes
Se(1) C(10) C(6) 173.8(3) 1_555 1_555 1_555 yes
Se(1) C(10) C(7) 148.0(3) 1_555 1_555 1_555 yes
Se(1) C(10) C(8) 118.4(3) 1_555 1_555 1_555 yes
Se(1) C(10) C(9) 89.5(4) 1_555 1_555 1_555 yes
Se(1) C(10) C(11) 34.2(1) 1_555 1_555 1_555 yes
Se(1) C(10) H(1) 56.0(1) 1_555 1_555 1_555 no
Se(1) C(10) H(3) 130.6(2) 1_555 1_555 1_555 no
Se(1) C(10) H(4) 171.7(2) 1_555 1_555 1_555 no
Se(1) C(10) H(4) 114.5(2) 1_555 1_555 2_455 no
Se(1) C(10) H(6) 109.7(2) 1_555 1_555 1_555 no
Se(1) C(10) H(7) 65.4(2) 1_555 1_555 1_555 no
C(1) C(10) C(2) 27.7(3) 1_555 1_555 1_555 yes
C(1) C(10) C(3) 57.8(4) 1_555 1_555 1_555 yes
C(1) C(10) C(4) 86.6(4) 1_555 1_555 1_555 yes
C(1) C(10) C(5) 117.4(6) 1_555 1_555 1_555 yes
C(1) C(10) C(6) 147.2(5) 1_555 1_555 1_555 yes
C(1) C(10) C(7) 175.9(5) 1_555 1_555 1_555 yes
C(1) C(10) C(8) 153.3(5) 1_555 1_555 1_555 yes
C(1) C(10) C(9) 124.3(6) 1_555 1_555 1_555 yes
C(1) C(10) C(11) 53.8(3) 1_555 1_555 1_555 yes
C(1) C(10) H(1) 21.1(3) 1_555 1_555 1_555 no
C(1) C(10) H(3) 95.8(4) 1_555 1_555 1_555 no
C(1) C(10) H(4) 139.1(4) 1_555 1_555 1_555 no
C(1) C(10) H(4) 91.6(3) 1_555 1_555 2_455 no
C(1) C(10) H(6) 144.4(4) 1_555 1_555 1_555 no
C(1) C(10) H(7) 100.2(4) 1_555 1_555 1_555 no
C(2) C(10) C(3) 30.2(2) 1_555 1_555 1_555 yes
C(2) C(10) C(4) 58.9(3) 1_555 1_555 1_555 yes
C(2) C(10) C(5) 89.8(5) 1_555 1_555 1_555 yes
C(2) C(10) C(6) 119.7(4) 1_555 1_555 1_555 yes
C(2) C(10) C(7) 149.1(4) 1_555 1_555 1_555 yes
C(2) C(10) C(8) 178.2(3) 1_555 1_555 1_555 yes
C(2) C(10) C(9) 151.8(5) 1_555 1_555 1_555 yes
C(2) C(10) C(11) 75.4(2) 1_555 1_555 1_555 yes
C(2) C(10) H(1) 6.8(2) 1_555 1_555 1_555 no
C(2) C(10) H(3) 68.2(3) 1_555 1_555 1_555 no
C(2) C(10) H(4) 111.5(3) 1_555 1_555 1_555 no
C(2) C(10) H(4) 73.5(2) 1_555 1_555 2_455 no
C(2) C(10) H(6) 171.4(4) 1_555 1_555 1_555 no
C(2) C(10) H(7) 127.8(4) 1_555 1_555 1_555 no
C(3) C(10) C(4) 28.8(2) 1_555 1_555 1_555 yes
C(3) C(10) C(5) 59.6(4) 1_555 1_555 1_555 yes
C(3) C(10) C(6) 89.5(3) 1_555 1_555 1_555 yes
C(3) C(10) C(7) 118.9(3) 1_555 1_555 1_555 yes
C(3) C(10) C(8) 148.9(4) 1_555 1_555 1_555 yes
C(3) C(10) C(9) 176.9(4) 1_555 1_555 1_555 yes
C(3) C(10) C(11) 99.3(2) 1_555 1_555 1_555 yes
C(3) C(10) H(1) 36.8(2) 1_555 1_555 1_555 no
C(3) C(10) H(3) 38.0(2) 1_555 1_555 1_555 no
C(3) C(10) H(4) 81.4(2) 1_555 1_555 1_555 no
C(3) C(10) H(4) 58.5(2) 1_555 1_555 2_455 no
C(3) C(10) H(6) 157.5(3) 1_555 1_555 1_555 no
C(3) C(10) H(7) 157.9(3) 1_555 1_555 1_555 no
C(4) C(10) C(5) 30.8(4) 1_555 1_555 1_555 yes
C(4) C(10) C(6) 60.8(3) 1_555 1_555 1_555 yes
C(4) C(10) C(7) 90.1(3) 1_555 1_555 1_555 yes
C(4) C(10) C(8) 120.1(4) 1_555 1_555 1_555 yes
C(4) C(10) C(9) 149.1(5) 1_555 1_555 1_555 yes
C(4) C(10) C(11) 121.0(3) 1_555 1_555 1_555 yes
C(4) C(10) H(1) 65.5(2) 1_555 1_555 1_555 no
C(4) C(10) H(3) 9.2(2) 1_555 1_555 1_555 no
C(4) C(10) H(4) 52.6(2) 1_555 1_555 1_555 no
C(4) C(10) H(4) 51.8(2) 1_555 1_555 2_455 no
C(4) C(10) H(6) 128.9(3) 1_555 1_555 1_555 no
C(4) C(10) H(7) 173.2(4) 1_555 1_555 1_555 no
C(5) C(10) C(6) 29.9(4) 1_555 1_555 1_555 yes
C(5) C(10) C(7) 59.3(4) 1_555 1_555 1_555 yes
C(5) C(10) C(8) 89.3(5) 1_555 1_555 1_555 yes
C(5) C(10) C(9) 118.4(6) 1_555 1_555 1_555 yes
C(5) C(10) C(11) 137.8(4) 1_555 1_555 1_555 yes
C(5) C(10) H(1) 96.3(4) 1_555 1_555 1_555 no
C(5) C(10) H(3) 21.6(3) 1_555 1_555 1_555 no
C(5) C(10) H(4) 21.8(3) 1_555 1_555 1_555 no
C(5) C(10) H(4) 57.5(3) 1_555 1_555 2_455 no
C(5) C(10) H(6) 98.2(4) 1_555 1_555 1_555 no
C(5) C(10) H(7) 142.5(5) 1_555 1_555 1_555 no
C(6) C(10) C(7) 29.4(2) 1_555 1_555 1_555 yes
C(6) C(10) C(8) 59.5(3) 1_555 1_555 1_555 yes
C(6) C(10) C(9) 88.5(4) 1_555 1_555 1_555 yes
C(6) C(10) C(11) 139.6(3) 1_555 1_555 1_555 yes
C(6) C(10) H(1) 126.2(3) 1_555 1_555 1_555 no
C(6) C(10) H(3) 51.5(2) 1_555 1_555 1_555 no
C(6) C(10) H(4) 8.1(2) 1_555 1_555 1_555 no
C(6) C(10) H(4) 71.6(2) 1_555 1_555 2_455 no
C(6) C(10) H(6) 68.4(2) 1_555 1_555 1_555 no
C(6) C(10) H(7) 112.5(3) 1_555 1_555 1_555 no
C(7) C(10) C(8) 30.1(2) 1_555 1_555 1_555 yes
C(7) C(10) C(9) 59.1(4) 1_555 1_555 1_555 yes
C(7) C(10) C(11) 126.5(2) 1_555 1_555 1_555 yes
C(7) C(10) H(1) 155.6(3) 1_555 1_555 1_555 no
C(7) C(10) H(3) 80.9(2) 1_555 1_555 1_555 no
C(7) C(10) H(4) 37.5(2) 1_555 1_555 1_555 no
C(7) C(10) H(4) 88.3(2) 1_555 1_555 2_455 no
C(7) C(10) H(6) 39.0(2) 1_555 1_555 1_555 no
C(7) C(10) H(7) 83.2(3) 1_555 1_555 1_555 no
C(8) C(10) C(9) 29.0(3) 1_555 1_555 1_555 yes
C(8) C(10) C(11) 106.3(2) 1_555 1_555 1_555 yes
C(8) C(10) H(1) 174.3(3) 1_555 1_555 1_555 no
C(8) C(10) H(3) 110.9(3) 1_555 1_555 1_555 no
C(8) C(10) H(4) 67.6(2) 1_555 1_555 1_555 no
C(8) C(10) H(4) 104.7(2) 1_555 1_555 2_455 no
C(8) C(10) H(6) 9.0(2) 1_555 1_555 1_555 no
C(8) C(10) H(7) 53.1(2) 1_555 1_555 1_555 no
C(9) C(10) C(11) 83.8(3) 1_555 1_555 1_555 yes
C(9) C(10) H(1) 145.3(4) 1_555 1_555 1_555 no
C(9) C(10) H(3) 139.9(4) 1_555 1_555 1_555 no
C(9) C(10) H(4) 96.6(4) 1_555 1_555 1_555 no
C(9) C(10) H(4) 118.6(4) 1_555 1_555 2_455 no
C(9) C(10) H(6) 20.2(3) 1_555 1_555 1_555 no
C(9) C(10) H(7) 24.1(3) 1_555 1_555 1_555 no
C(11) C(10) H(1) 69.3(1) 1_555 1_555 1_555 no
C(11) C(10) H(3) 127.2(2) 1_555 1_555 1_555 no
C(11) C(10) H(4) 140.8(2) 1_555 1_555 1_555 no
C(11) C(10) H(4) 145.1(2) 1_555 1_555 2_455 no
C(11) C(10) H(6) 100.4(2) 1_555 1_555 1_555 no
C(11) C(10) H(7) 64.7(2) 1_555 1_555 1_555 no
H(1) C(10) H(3) 74.8(1) 1_555 1_555 1_555 no
H(1) C(10) H(4) 118.1(2) 1_555 1_555 1_555 no
H(1) C(10) H(4) 78.6(1) 1_555 1_555 2_455 no
H(1) C(10) H(6) 165.4(2) 1_555 1_555 1_555 no
H(1) C(10) H(7) 121.2(2) 1_555 1_555 1_555 no
H(3) C(10) H(4) 43.40(8) 1_555 1_555 1_555 no
H(3) C(10) H(4) 51.96(8) 1_555 1_555 2_455 no
H(3) C(10) H(6) 119.7(2) 1_555 1_555 1_555 no
H(3) C(10) H(7) 164.0(3) 1_555 1_555 1_555 no
H(4) C(10) H(4) 67.3(1) 1_555 1_555 2_455 no
H(4) C(10) H(6) 76.5(1) 1_555 1_555 1_555 no
H(4) C(10) H(7) 120.7(2) 1_555 1_555 1_555 no
H(4) C(10) H(6) 108.1(1) 2_455 1_555 1_555 no
H(4) C(10) H(7) 126.3(2) 2_455 1_555 1_555 no
H(6) C(10) H(7) 44.3(1) 1_555 1_555 1_555 no
Se(1) C(11) O(1) 34.9(1) 1_555 1_555 1_555 yes
Se(1) C(11) C(1) 42.9(2) 1_555 1_555 1_555 yes
Se(1) C(11) C(10) 57.9(2) 1_555 1_555 1_555 yes
Se(1) C(11) C(12) 119.5(5) 1_555 1_555 1_555 yes
Se(1) C(11) C(13) 149.5(3) 1_555 1_555 1_555 yes
Se(1) C(11) C(14) 175.3(3) 1_555 1_555 1_555 yes
Se(1) C(11) C(15) 150.0(4) 1_555 1_555 1_555 yes
Se(1) C(11) C(16) 119.4(4) 1_555 1_555 1_555 yes
Se(1) C(11) H(7) 60.5(2) 1_555 1_555 1_555 no
Se(1) C(11) H(8) 96.8(2) 1_555 1_555 1_555 no
Se(1) C(11) H(9) 140.8(3) 1_555 1_555 1_555 no
Se(1) C(11) H(9) 98.6(2) 1_555 1_555 3_555 no
Se(1) C(11) H(10) 141.0(3) 1_555 1_555 1_555 no
Se(1) C(11) H(10) 78.8(2) 1_555 1_555 1_556 no
Se(1) C(11) H(11) 95.2(2) 1_555 1_555 1_555 no
O(1) C(11) C(1) 59.8(2) 1_555 1_555 1_555 yes
O(1) C(11) C(10) 82.0(2) 1_555 1_555 1_555 yes
O(1) C(11) C(12) 134.3(4) 1_555 1_555 1_555 yes
O(1) C(11) C(13) 148.7(3) 1_555 1_555 1_555 yes
O(1) C(11) C(14) 141.6(3) 1_555 1_555 1_555 yes
O(1) C(11) C(15) 120.1(3) 1_555 1_555 1_555 yes
O(1) C(11) C(16) 94.4(4) 1_555 1_555 1_555 yes
O(1) C(11) H(7) 95.0(2) 1_555 1_555 1_555 no
O(1) C(11) H(8) 116.3(2) 1_555 1_555 1_555 no
O(1) C(11) H(9) 147.4(2) 1_555 1_555 1_555 no
O(1) C(11) H(9) 65.6(1) 1_555 1_555 3_555 no
O(1) C(11) H(10) 112.3(2) 1_555 1_555 1_555 no
O(1) C(11) H(10) 65.5(1) 1_555 1_555 1_556 no
O(1) C(11) H(11) 70.4(2) 1_555 1_555 1_555 no
C(1) C(11) C(10) 23.2(1) 1_555 1_555 1_555 yes
C(1) C(11) C(12) 137.4(4) 1_555 1_555 1_555 yes
C(1) C(11) C(13) 151.0(3) 1_555 1_555 1_555 yes
C(1) C(11) C(14) 141.1(3) 1_555 1_555 1_555 yes
C(1) C(11) C(15) 118.1(3) 1_555 1_555 1_555 yes
C(1) C(11) C(16) 91.3(4) 1_555 1_555 1_555 yes
C(1) C(11) H(7) 52.6(1) 1_555 1_555 1_555 no
C(1) C(11) H(8) 120.0(3) 1_555 1_555 1_555 no
C(1) C(11) H(9) 147.9(2) 1_555 1_555 1_555 no
C(1) C(11) H(9) 118.6(2) 1_555 1_555 3_555 no
C(1) C(11) H(10) 110.9(2) 1_555 1_555 1_555 no
C(1) C(11) H(10) 120.6(2) 1_555 1_555 1_556 no
C(1) C(11) H(11) 74.6(2) 1_555 1_555 1_555 no
C(10) C(11) C(12) 117.7(4) 1_555 1_555 1_555 yes
C(10) C(11) C(13) 128.0(3) 1_555 1_555 1_555 yes
C(10) C(11) C(14) 126.8(2) 1_555 1_555 1_555 yes
C(10) C(11) C(15) 115.0(3) 1_555 1_555 1_555 yes
C(10) C(11) C(16) 96.8(4) 1_555 1_555 1_555 yes
C(10) C(11) H(7) 36.0(1) 1_555 1_555 1_555 no
C(10) C(11) H(8) 105.8(2) 1_555 1_555 1_555 no
C(10) C(11) H(9) 124.8(2) 1_555 1_555 1_555 no
C(10) C(11) H(9) 141.1(2) 1_555 1_555 3_555 no
C(10) C(11) H(10) 110.7(2) 1_555 1_555 1_555 no
C(10) C(11) H(10) 135.4(2) 1_555 1_555 1_556 no
C(10) C(11) H(11) 87.7(2) 1_555 1_555 1_555 no
C(12) C(11) C(13) 30.2(3) 1_555 1_555 1_555 yes
C(12) C(11) C(14) 59.9(3) 1_555 1_555 1_555 yes
C(12) C(11) C(15) 90.0(4) 1_555 1_555 1_555 yes
C(12) C(11) C(16) 120.9(5) 1_555 1_555 1_555 yes
C(12) C(11) H(7) 84.8(4) 1_555 1_555 1_555 no
C(12) C(11) H(8) 22.8(3) 1_555 1_555 1_555 no
C(12) C(11) H(9) 21.3(3) 1_555 1_555 1_555 no
C(12) C(11) H(9) 100.6(4) 1_555 1_555 3_555 no
C(12) C(11) H(10) 99.0(4) 1_555 1_555 1_555 no
C(12) C(11) H(10) 73.2(3) 1_555 1_555 1_556 no
C(12) C(11) H(11) 143.9(4) 1_555 1_555 1_555 no
C(13) C(11) C(14) 29.7(2) 1_555 1_555 1_555 yes
C(13) C(11) C(15) 59.9(2) 1_555 1_555 1_555 yes
C(13) C(11) C(16) 90.7(4) 1_555 1_555 1_555 yes
C(13) C(11) H(7) 105.6(3) 1_555 1_555 1_555 no
C(13) C(11) H(8) 53.0(2) 1_555 1_555 1_555 no
C(13) C(11) H(9) 9.0(2) 1_555 1_555 1_555 no
C(13) C(11) H(9) 88.6(2) 1_555 1_555 3_555 no
C(13) C(11) H(10) 68.8(2) 1_555 1_555 1_555 no
C(13) C(11) H(10) 84.3(2) 1_555 1_555 1_556 no
C(13) C(11) H(11) 114.1(3) 1_555 1_555 1_555 no
C(14) C(11) C(15) 30.1(2) 1_555 1_555 1_555 yes
C(14) C(11) C(16) 61.0(3) 1_555 1_555 1_555 yes
C(14) C(11) H(7) 123.4(2) 1_555 1_555 1_555 no
C(14) C(11) H(8) 82.7(2) 1_555 1_555 1_555 no
C(14) C(11) H(9) 38.7(2) 1_555 1_555 1_555 no
C(14) C(11) H(9) 77.2(2) 1_555 1_555 3_555 no
C(14) C(11) H(10) 39.1(2) 1_555 1_555 1_555 no
C(14) C(11) H(10) 96.7(2) 1_555 1_555 1_556 no
C(14) C(11) H(11) 84.6(2) 1_555 1_555 1_555 no
C(15) C(11) C(16) 30.9(3) 1_555 1_555 1_555 yes
C(15) C(11) H(7) 133.5(3) 1_555 1_555 1_555 no
C(15) C(11) H(8) 112.9(3) 1_555 1_555 1_555 no
C(15) C(11) H(9) 68.8(2) 1_555 1_555 1_555 no
C(15) C(11) H(9) 68.8(2) 1_555 1_555 3_555 no
C(15) C(11) H(10) 9.0(2) 1_555 1_555 1_555 no
C(15) C(11) H(10) 107.7(2) 1_555 1_555 1_556 no
C(15) C(11) H(11) 54.7(2) 1_555 1_555 1_555 no
C(16) C(11) H(7) 129.1(4) 1_555 1_555 1_555 no
C(16) C(11) H(8) 143.7(4) 1_555 1_555 1_555 no
C(16) C(11) H(9) 99.6(4) 1_555 1_555 1_555 no
C(16) C(11) H(9) 66.6(3) 1_555 1_555 3_555 no
C(16) C(11) H(10) 21.9(3) 1_555 1_555 1_555 no
C(16) C(11) H(10) 114.6(4) 1_555 1_555 1_556 no
C(16) C(11) H(11) 24.6(3) 1_555 1_555 1_555 no
H(7) C(11) H(8) 70.0(2) 1_555 1_555 1_555 no
H(7) C(11) H(9) 98.6(2) 1_555 1_555 1_555 no
H(7) C(11) H(9) 157.5(2) 1_555 1_555 3_555 no
H(7) C(11) H(10) 134.6(2) 1_555 1_555 1_555 no
H(7) C(11) H(10) 114.8(2) 1_555 1_555 1_556 no
H(7) C(11) H(11) 123.7(2) 1_555 1_555 1_555 no
H(8) C(11) H(9) 44.1(1) 1_555 1_555 1_555 no
H(8) C(11) H(9) 107.4(2) 1_555 1_555 3_555 no
H(8) C(11) H(10) 121.8(2) 1_555 1_555 1_555 no
H(8) C(11) H(10) 66.8(1) 1_555 1_555 1_556 no
H(8) C(11) H(11) 165.3(3) 1_555 1_555 1_555 no
H(9) C(11) H(9) 93.4(1) 1_555 1_555 3_555 no
H(9) C(11) H(10) 77.8(1) 1_555 1_555 1_555 no
H(9) C(11) H(10) 81.9(1) 1_555 1_555 1_556 no
H(9) C(11) H(11) 123.1(2) 1_555 1_555 1_555 no
H(9) C(11) H(10) 66.6(1) 3_555 1_555 1_555 no
H(9) C(11) H(10) 48.15(8) 3_555 1_555 1_556 no
H(9) C(11) H(11) 62.3(2) 3_555 1_555 1_555 no
H(10) C(11) H(10) 109.5(2) 1_555 1_555 1_556 no
H(10) C(11) H(11) 45.8(1) 1_555 1_555 1_555 no
H(10) C(11) H(11) 107.5(2) 1_556 1_555 1_555 no
Se(1) C(12) C(11) 36.1(3) 1_555 1_555 1_555 yes
Se(1) C(12) C(13) 155.8(4) 1_555 1_555 1_555 yes
Se(1) C(12) C(14) 126.4(3) 1_555 1_555 1_555 yes
Se(1) C(12) C(15) 96.0(2) 1_555 1_555 1_555 yes
Se(1) C(12) C(16) 65.7(2) 1_555 1_555 1_555 yes
Se(1) C(12) H(7) 52.7(1) 1_555 1_555 1_555 no
Se(1) C(12) H(8) 88.8(4) 1_555 1_555 1_555 no
Se(1) C(12) H(9) 178.6(3) 1_555 1_555 1_555 no
Se(1) C(12) H(10) 70.5(1) 1_555 1_555 1_556 no
Se(1) C(12) H(11) 57.2(1) 1_555 1_555 1_555 no
Se(1) C(12) H(14) 111.5(2) 1_555 1_555 1_556 no
C(11) C(12) C(13) 120.1(6) 1_555 1_555 1_555 yes
C(11) C(12) C(14) 90.5(4) 1_555 1_555 1_555 yes
C(11) C(12) C(15) 60.1(3) 1_555 1_555 1_555 yes
C(11) C(12) C(16) 29.7(3) 1_555 1_555 1_555 yes
C(11) C(12) H(7) 71.2(3) 1_555 1_555 1_555 no
C(11) C(12) H(8) 124.8(6) 1_555 1_555 1_555 no
C(11) C(12) H(9) 144.7(5) 1_555 1_555 1_555 no
C(11) C(12) H(10) 83.1(4) 1_555 1_555 1_556 no
C(11) C(12) H(11) 21.8(3) 1_555 1_555 1_555 no
C(11) C(12) H(14) 118.3(4) 1_555 1_555 1_556 no
C(13) C(12) C(14) 29.6(3) 1_555 1_555 1_555 yes
C(13) C(12) C(15) 60.0(4) 1_555 1_555 1_555 yes
C(13) C(12) C(16) 90.4(4) 1_555 1_555 1_555 yes
C(13) C(12) H(7) 136.8(5) 1_555 1_555 1_555 no
C(13) C(12) H(8) 115.1(6) 1_555 1_555 1_555 no
C(13) C(12) H(9) 24.7(3) 1_555 1_555 1_555 no
C(13) C(12) H(10) 109.3(4) 1_555 1_555 1_556 no
C(13) C(12) H(11) 98.7(4) 1_555 1_555 1_555 no
C(13) C(12) H(14) 73.2(4) 1_555 1_555 1_556 no
C(14) C(12) C(15) 30.4(2) 1_555 1_555 1_555 yes
C(14) C(12) C(16) 60.8(2) 1_555 1_555 1_555 yes
C(14) C(12) H(7) 131.1(3) 1_555 1_555 1_555 no
C(14) C(12) H(8) 144.7(5) 1_555 1_555 1_555 no
C(14) C(12) H(9) 54.2(2) 1_555 1_555 1_555 no
C(14) C(12) H(10) 108.4(3) 1_555 1_555 1_556 no
C(14) C(12) H(11) 69.2(2) 1_555 1_555 1_555 no
C(14) C(12) H(14) 86.5(2) 1_555 1_555 1_556 no
C(15) C(12) C(16) 30.4(2) 1_555 1_555 1_555 yes
C(15) C(12) H(7) 114.0(2) 1_555 1_555 1_555 no
C(15) C(12) H(8) 175.0(5) 1_555 1_555 1_555 no
C(15) C(12) H(9) 84.6(2) 1_555 1_555 1_555 no
C(15) C(12) H(10) 102.3(2) 1_555 1_555 1_556 no
C(15) C(12) H(11) 38.9(1) 1_555 1_555 1_555 no
C(15) C(12) H(14) 100.8(2) 1_555 1_555 1_556 no
C(16) C(12) H(7) 92.4(2) 1_555 1_555 1_555 no
C(16) C(12) H(8) 154.5(5) 1_555 1_555 1_555 no
C(16) C(12) H(9) 115.0(3) 1_555 1_555 1_555 no
C(16) C(12) H(10) 93.2(2) 1_555 1_555 1_556 no
C(16) C(12) H(11) 9.5(2) 1_555 1_555 1_555 no
C(16) C(12) H(14) 112.8(3) 1_555 1_555 1_556 no
H(7) C(12) H(8) 70.2(3) 1_555 1_555 1_555 no
H(7) C(12) H(9) 128.1(3) 1_555 1_555 1_555 no
H(7) C(12) H(10) 113.6(2) 1_555 1_555 1_556 no
H(7) C(12) H(11) 89.4(1) 1_555 1_555 1_555 no
H(7) C(12) H(14) 142.3(2) 1_555 1_555 1_556 no
H(8) C(12) H(9) 90.6(4) 1_555 1_555 1_555 no
H(8) C(12) H(10) 77.8(4) 1_555 1_555 1_556 no
H(8) C(12) H(11) 145.7(5) 1_555 1_555 1_555 no
H(8) C(12) H(14) 75.9(3) 1_555 1_555 1_556 no
H(9) C(12) H(10) 108.1(2) 1_555 1_555 1_556 no
H(9) C(12) H(11) 123.4(2) 1_555 1_555 1_555 no
H(9) C(12) H(14) 67.1(2) 1_555 1_555 1_556 no
H(10) C(12) H(11) 86.1(2) 1_556 1_555 1_555 no
H(10) C(12) H(14) 41.18(7) 1_556 1_555 1_556 no
H(11) C(12) H(14) 110.7(2) 1_555 1_555 1_556 no
C(11) C(13) C(12) 29.7(3) 1_555 1_555 1_555 yes
C(11) C(13) C(14) 90.7(4) 1_555 1_555 1_555 yes
C(11) C(13) C(15) 59.9(2) 1_555 1_555 1_555 yes
C(11) C(13) C(16) 29.9(2) 1_555 1_555 1_555 yes
C(11) C(13) C(17) 122.0(3) 1_555 1_555 1_555 yes
C(11) C(13) H(8) 56.1(2) 1_555 1_555 1_555 no
C(11) C(13) H(9) 148.4(6) 1_555 1_555 1_555 no
C(11) C(13) H(10) 68.6(2) 1_555 1_555 1_555 no
C(11) C(13) H(10) 119.2(3) 1_555 1_555 3_454 no
C(11) C(13) H(12) 131.8(3) 1_555 1_555 1_555 no
C(11) C(13) H(13) 132.8(3) 1_555 1_555 1_555 no
C(11) C(13) H(14) 110.8(3) 1_555 1_555 1_555 no
C(11) C(13) H(14) 95.5(2) 1_555 1_555 1_556 no
C(12) C(13) C(14) 120.4(6) 1_555 1_555 1_555 yes
C(12) C(13) C(15) 89.6(4) 1_555 1_555 1_555 yes
C(12) C(13) C(16) 59.6(3) 1_555 1_555 1_555 yes
C(12) C(13) C(17) 151.7(5) 1_555 1_555 1_555 yes
C(12) C(13) H(8) 26.4(3) 1_555 1_555 1_555 no
C(12) C(13) H(9) 118.8(6) 1_555 1_555 1_555 no
C(12) C(13) H(10) 98.3(4) 1_555 1_555 1_555 no
C(12) C(13) H(10) 119.9(5) 1_555 1_555 3_454 no
C(12) C(13) H(12) 156.3(5) 1_555 1_555 1_555 no
C(12) C(13) H(13) 157.8(4) 1_555 1_555 1_555 no
C(12) C(13) H(14) 140.5(4) 1_555 1_555 1_555 no
C(12) C(13) H(14) 83.4(4) 1_555 1_555 1_556 no
C(14) C(13) C(15) 30.8(3) 1_555 1_555 1_555 yes
C(14) C(13) C(16) 60.8(3) 1_555 1_555 1_555 yes
C(14) C(13) C(17) 31.4(3) 1_555 1_555 1_555 yes
C(14) C(13) H(8) 146.7(5) 1_555 1_555 1_555 no
C(14) C(13) H(9) 120.6(6) 1_555 1_555 1_555 no
C(14) C(13) H(10) 22.1(3) 1_555 1_555 1_555 no
C(14) C(13) H(10) 80.6(3) 1_555 1_555 3_454 no
C(14) C(13) H(12) 46.7(3) 1_555 1_555 1_555 no
C(14) C(13) H(13) 46.6(3) 1_555 1_555 1_555 no
C(14) C(13) H(14) 20.2(3) 1_555 1_555 1_555 no
C(14) C(13) H(14) 113.8(4) 1_555 1_555 1_556 no
C(15) C(13) C(16) 30.0(2) 1_555 1_555 1_555 yes
C(15) C(13) C(17) 62.1(3) 1_555 1_555 1_555 yes
C(15) C(13) H(8) 116.0(3) 1_555 1_555 1_555 no
C(15) C(13) H(9) 151.2(5) 1_555 1_555 1_555 no
C(15) C(13) H(10) 8.7(2) 1_555 1_555 1_555 no
C(15) C(13) H(10) 96.3(2) 1_555 1_555 3_454 no
C(15) C(13) H(12) 75.4(2) 1_555 1_555 1_555 no
C(15) C(13) H(13) 75.7(2) 1_555 1_555 1_555 no
C(15) C(13) H(14) 50.9(2) 1_555 1_555 1_555 no
C(15) C(13) H(14) 113.4(3) 1_555 1_555 1_556 no
C(16) C(13) C(17) 92.2(3) 1_555 1_555 1_555 yes
C(16) C(13) H(8) 86.0(2) 1_555 1_555 1_555 no
C(16) C(13) H(9) 175.2(6) 1_555 1_555 1_555 no
C(16) C(13) H(10) 38.7(1) 1_555 1_555 1_555 no
C(16) C(13) H(10) 110.0(2) 1_555 1_555 3_454 no
C(16) C(13) H(12) 104.0(3) 1_555 1_555 1_555 no
C(16) C(13) H(13) 104.5(2) 1_555 1_555 1_555 no
C(16) C(13) H(14) 81.0(2) 1_555 1_555 1_555 no
C(16) C(13) H(14) 106.7(2) 1_555 1_555 1_556 no
C(17) C(13) H(8) 177.6(4) 1_555 1_555 1_555 no
C(17) C(13) H(9) 89.4(4) 1_555 1_555 1_555 no
C(17) C(13) H(10) 53.5(2) 1_555 1_555 1_555 no
C(17) C(13) H(10) 67.9(2) 1_555 1_555 3_454 no
C(17) C(13) H(12) 21.0(2) 1_555 1_555 1_555 no
C(17) C(13) H(13) 21.4(2) 1_555 1_555 1_555 no
C(17) C(13) H(14) 11.2(2) 1_555 1_555 1_555 no
C(17) C(13) H(14) 106.0(3) 1_555 1_555 1_556 no
H(8) C(13) H(9) 92.6(4) 1_555 1_555 1_555 no
H(8) C(13) H(10) 124.6(2) 1_555 1_555 1_555 no
H(8) C(13) H(10) 114.2(3) 1_555 1_555 3_454 no
H(8) C(13) H(12) 158.7(3) 1_555 1_555 1_555 no
H(8) C(13) H(13) 160.9(3) 1_555 1_555 1_555 no
H(8) C(13) H(14) 166.9(3) 1_555 1_555 1_555 no
H(8) C(13) H(14) 73.2(2) 1_555 1_555 1_556 no
H(9) C(13) H(10) 142.7(5) 1_555 1_555 1_555 no
H(9) C(13) H(10) 66.5(3) 1_555 1_555 3_454 no
H(9) C(13) H(12) 78.9(4) 1_555 1_555 1_555 no
H(9) C(13) H(13) 75.7(4) 1_555 1_555 1_555 no
H(9) C(13) H(14) 100.5(4) 1_555 1_555 1_555 no
H(9) C(13) H(14) 77.2(4) 1_555 1_555 1_556 no
H(10) C(13) H(10) 92.4(2) 1_555 1_555 3_454 no
H(10) C(13) H(12) 67.0(1) 1_555 1_555 1_555 no
H(10) C(13) H(13) 67.7(1) 1_555 1_555 1_555 no
H(10) C(13) H(14) 42.26(8) 1_555 1_555 1_555 no
H(10) C(13) H(14) 113.5(2) 1_555 1_555 1_556 no
H(10) C(13) H(12) 80.4(2) 3_454 1_555 1_555 no
H(10) C(13) H(13) 47.4(1) 3_454 1_555 1_555 no
H(10) C(13) H(14) 71.8(1) 3_454 1_555 1_555 no
H(10) C(13) H(14) 142.9(2) 3_454 1_555 1_556 no
H(12) C(13) H(13) 34.13(8) 1_555 1_555 1_555 no
H(12) C(13) H(14) 29.11(7) 1_555 1_555 1_555 no
H(12) C(13) H(14) 85.9(2) 1_555 1_555 1_556 no
H(13) C(13) H(14) 29.11(7) 1_555 1_555 1_555 no
H(13) C(13) H(14) 117.5(2) 1_555 1_555 1_556 no
H(14) C(13) H(14) 109.5(2) 1_555 1_555 1_556 no
C(11) C(14) C(12) 29.6(2) 1_555 1_555 1_555 yes
C(11) C(14) C(13) 59.6(4) 1_555 1_555 1_555 yes
C(11) C(14) C(15) 59.3(3) 1_555 1_555 1_555 yes
C(11) C(14) C(16) 29.9(2) 1_555 1_555 1_555 yes
C(11) C(14) C(17) 178.3(4) 1_555 1_555 1_555 yes
C(11) C(14) H(8) 39.7(1) 1_555 1_555 1_555 no
C(11) C(14) H(8) 94.1(2) 1_555 1_555 3_555 no
C(11) C(14) H(8) 97.6(2) 1_555 1_555 1_554 no
C(11) C(14) H(9) 83.7(2) 1_555 1_555 1_555 no
C(11) C(14) H(10) 83.9(2) 1_555 1_555 1_555 no
C(11) C(14) H(10) 104.7(2) 1_555 1_555 3_454 no
C(11) C(14) H(11) 38.4(1) 1_555 1_555 1_555 no
C(11) C(14) H(12) 151.9(3) 1_555 1_555 1_555 no
C(11) C(14) H(13) 154.0(3) 1_555 1_555 1_555 no
C(11) C(14) H(14) 153.7(3) 1_555 1_555 1_555 no
C(12) C(14) C(13) 30.0(3) 1_555 1_555 1_555 yes
C(12) C(14) C(15) 88.9(4) 1_555 1_555 1_555 yes
C(12) C(14) C(16) 59.6(2) 1_555 1_555 1_555 yes
C(12) C(14) C(17) 150.1(5) 1_555 1_555 1_555 yes
C(12) C(14) H(8) 10.1(2) 1_555 1_555 1_555 no
C(12) C(14) H(8) 103.9(3) 1_555 1_555 3_555 no
C(12) C(14) H(8) 108.4(2) 1_555 1_555 1_554 no
C(12) C(14) H(9) 54.1(2) 1_555 1_555 1_555 no
C(12) C(14) H(10) 113.6(3) 1_555 1_555 1_555 no
C(12) C(14) H(10) 88.6(2) 1_555 1_555 3_454 no
C(12) C(14) H(11) 67.9(2) 1_555 1_555 1_555 no
C(12) C(14) H(12) 130.8(3) 1_555 1_555 1_555 no
C(12) C(14) H(13) 131.6(3) 1_555 1_555 1_555 no
C(12) C(14) H(14) 176.5(3) 1_555 1_555 1_555 no
C(13) C(14) C(15) 118.9(6) 1_555 1_555 1_555 yes
C(13) C(14) C(16) 89.6(4) 1_555 1_555 1_555 yes
C(13) C(14) C(17) 120.1(6) 1_555 1_555 1_555 yes
C(13) C(14) H(8) 19.9(3) 1_555 1_555 1_555 no
C(13) C(14) H(8) 110.3(4) 1_555 1_555 3_555 no
C(13) C(14) H(8) 114.8(4) 1_555 1_555 1_554 no
C(13) C(14) H(9) 24.2(3) 1_555 1_555 1_555 no
C(13) C(14) H(10) 143.5(5) 1_555 1_555 1_555 no
C(13) C(14) H(10) 72.6(3) 1_555 1_555 3_454 no
C(13) C(14) H(11) 97.8(4) 1_555 1_555 1_555 no
C(13) C(14) H(12) 104.4(4) 1_555 1_555 1_555 no
C(13) C(14) H(13) 104.5(4) 1_555 1_555 1_555 no
C(13) C(14) H(14) 146.6(5) 1_555 1_555 1_555 no
C(15) C(14) C(16) 29.4(3) 1_555 1_555 1_555 yes
C(15) C(14) C(17) 120.9(6) 1_555 1_555 1_555 yes
C(15) C(14) H(8) 99.0(4) 1_555 1_555 1_555 no
C(15) C(14) H(8) 74.0(4) 1_555 1_555 3_555 no
C(15) C(14) H(8) 73.6(4) 1_555 1_555 1_554 no
C(15) C(14) H(9) 143.0(5) 1_555 1_555 1_555 no
C(15) C(14) H(10) 24.7(3) 1_555 1_555 1_555 no
C(15) C(14) H(10) 123.8(4) 1_555 1_555 3_454 no
C(15) C(14) H(11) 21.5(3) 1_555 1_555 1_555 no
C(15) C(14) H(12) 130.3(5) 1_555 1_555 1_555 no
C(15) C(14) H(13) 131.5(5) 1_555 1_555 1_555 no
C(15) C(14) H(14) 94.4(4) 1_555 1_555 1_555 no
C(16) C(14) C(17) 150.3(5) 1_555 1_555 1_555 yes
C(16) C(14) H(8) 69.7(2) 1_555 1_555 1_555 no
C(16) C(14) H(8) 83.4(2) 1_555 1_555 3_555 no
C(16) C(14) H(8) 84.7(2) 1_555 1_555 1_554 no
C(16) C(14) H(9) 113.6(3) 1_555 1_555 1_555 no
C(16) C(14) H(10) 54.0(2) 1_555 1_555 1_555 no
C(16) C(14) H(10) 117.7(2) 1_555 1_555 3_454 no
C(16) C(14) H(11) 9.4(1) 1_555 1_555 1_555 no
C(16) C(14) H(12) 151.6(3) 1_555 1_555 1_555 no
C(16) C(14) H(13) 153.6(3) 1_555 1_555 1_555 no
C(16) C(14) H(14) 123.8(3) 1_555 1_555 1_555 no
C(17) C(14) H(8) 140.0(5) 1_555 1_555 1_555 no
C(17) C(14) H(8) 84.5(4) 1_555 1_555 3_555 no
C(17) C(14) H(8) 84.0(4) 1_555 1_555 1_554 no
C(17) C(14) H(9) 96.1(4) 1_555 1_555 1_555 no
C(17) C(14) H(10) 96.3(5) 1_555 1_555 1_555 no
C(17) C(14) H(10) 76.6(4) 1_555 1_555 3_454 no
C(17) C(14) H(11) 141.6(5) 1_555 1_555 1_555 no
C(17) C(14) H(12) 26.5(3) 1_555 1_555 1_555 no
C(17) C(14) H(13) 27.3(3) 1_555 1_555 1_555 no
C(17) C(14) H(14) 26.5(3) 1_555 1_555 1_555 no
H(8) C(14) H(8) 106.2(2) 1_555 1_555 3_555 no
H(8) C(14) H(8) 111.6(2) 1_555 1_555 1_554 no
H(8) C(14) H(9) 44.0(1) 1_555 1_555 1_555 no
H(8) C(14) H(10) 123.7(2) 1_555 1_555 1_555 no
H(8) C(14) H(10) 83.3(2) 1_555 1_555 3_454 no
H(8) C(14) H(11) 77.9(1) 1_555 1_555 1_555 no
H(8) C(14) H(12) 122.0(3) 1_555 1_555 1_555 no
H(8) C(14) H(13) 122.8(3) 1_555 1_555 1_555 no
H(8) C(14) H(14) 166.5(3) 1_555 1_555 1_555 no
H(8) C(14) H(8) 133.2(2) 3_555 1_555 1_554 no
H(8) C(14) H(9) 113.5(2) 3_555 1_555 1_555 no
H(8) C(14) H(10) 68.3(2) 3_555 1_555 1_555 no
H(8) C(14) H(10) 158.9(2) 3_555 1_555 3_454 no
H(8) C(14) H(11) 76.3(1) 3_555 1_555 1_555 no
H(8) C(14) H(12) 68.7(2) 3_555 1_555 1_555 no
H(8) C(14) H(13) 111.4(2) 3_555 1_555 1_555 no
H(8) C(14) H(14) 76.3(2) 3_555 1_555 1_555 no
H(8) C(14) H(9) 112.8(2) 1_554 1_555 1_555 no
H(8) C(14) H(10) 68.1(2) 1_554 1_555 1_555 no
H(8) C(14) H(10) 54.41(10) 1_554 1_555 3_454 no
H(8) C(14) H(11) 85.5(1) 1_554 1_555 1_555 no
H(8) C(14) H(12) 110.4(2) 1_554 1_555 1_555 no
H(8) C(14) H(13) 69.1(2) 1_554 1_555 1_555 no
H(8) C(14) H(14) 73.4(2) 1_554 1_555 1_555 no
H(9) C(14) H(10) 167.6(3) 1_555 1_555 1_555 no
H(9) C(14) H(10) 60.4(2) 1_555 1_555 3_454 no
H(9) C(14) H(11) 122.0(2) 1_555 1_555 1_555 no
H(9) C(14) H(12) 83.3(2) 1_555 1_555 1_555 no
H(9) C(14) H(13) 81.4(2) 1_555 1_555 1_555 no
H(9) C(14) H(14) 122.5(3) 1_555 1_555 1_555 no
H(10) C(14) H(10) 122.4(2) 1_555 1_555 3_454 no
H(10) C(14) H(11) 45.8(1) 1_555 1_555 1_555 no
H(10) C(14) H(12) 108.2(3) 1_555 1_555 1_555 no
H(10) C(14) H(13) 109.7(3) 1_555 1_555 1_555 no
H(10) C(14) H(14) 69.8(2) 1_555 1_555 1_555 no
H(10) C(14) H(11) 124.6(2) 3_454 1_555 1_555 no
H(10) C(14) H(12) 90.2(2) 3_454 1_555 1_555 no
H(10) C(14) H(13) 49.3(1) 3_454 1_555 1_555 no
H(10) C(14) H(14) 90.2(2) 3_454 1_555 1_555 no
H(11) C(14) H(12) 143.3(3) 1_555 1_555 1_555 no
H(11) C(14) H(13) 151.4(3) 1_555 1_555 1_555 no
H(11) C(14) H(14) 115.4(3) 1_555 1_555 1_555 no
H(12) C(14) H(13) 46.0(1) 1_555 1_555 1_555 no
H(12) C(14) H(14) 45.9(1) 1_555 1_555 1_555 no
H(13) C(14) H(14) 45.9(1) 1_555 1_555 1_555 no
C(11) C(15) C(12) 29.9(2) 1_555 1_555 1_555 yes
C(11) C(15) C(13) 60.2(2) 1_555 1_555 1_555 yes
C(11) C(15) C(14) 90.5(4) 1_555 1_555 1_555 yes
C(11) C(15) C(16) 30.7(3) 1_555 1_555 1_555 yes
C(11) C(15) C(17) 121.3(3) 1_555 1_555 1_555 yes
C(11) C(15) H(8) 104.6(2) 1_555 1_555 3_555 no
C(11) C(15) H(8) 109.5(2) 1_555 1_555 1_554 no
C(11) C(15) H(9) 68.4(2) 1_555 1_555 1_555 no
C(11) C(15) H(9) 67.2(2) 1_555 1_555 3_555 no
C(11) C(15) H(10) 149.3(5) 1_555 1_555 1_555 no
C(11) C(15) H(11) 54.5(2) 1_555 1_555 1_555 no
C(11) C(15) H(12) 115.4(3) 1_555 1_555 1_555 no
C(11) C(15) H(13) 115.7(3) 1_555 1_555 1_555 no
C(11) C(15) H(13) 107.2(3) 1_555 1_555 3_554 no
C(11) C(15) H(14) 143.6(3) 1_555 1_555 1_555 no
C(12) C(15) C(13) 30.4(2) 1_555 1_555 1_555 yes
C(12) C(15) C(14) 60.7(4) 1_555 1_555 1_555 yes
C(12) C(15) C(16) 60.6(4) 1_555 1_555 1_555 yes
C(12) C(15) C(17) 91.4(3) 1_555 1_555 1_555 yes
C(12) C(15) H(8) 96.9(2) 1_555 1_555 3_555 no
C(12) C(15) H(8) 102.7(2) 1_555 1_555 1_554 no
C(12) C(15) H(9) 38.5(2) 1_555 1_555 1_555 no
C(12) C(15) H(9) 75.8(2) 1_555 1_555 3_555 no
C(12) C(15) H(10) 177.7(5) 1_555 1_555 1_555 no
C(12) C(15) H(11) 84.1(2) 1_555 1_555 1_555 no
C(12) C(15) H(12) 86.8(2) 1_555 1_555 1_555 no
C(12) C(15) H(13) 86.8(2) 1_555 1_555 1_555 no
C(12) C(15) H(13) 131.8(3) 1_555 1_555 3_554 no
C(12) C(15) H(14) 113.8(3) 1_555 1_555 1_555 no
C(13) C(15) C(14) 30.3(3) 1_555 1_555 1_555 yes
C(13) C(15) C(16) 90.9(4) 1_555 1_555 1_555 yes
C(13) C(15) C(17) 61.1(3) 1_555 1_555 1_555 yes
C(13) C(15) H(8) 87.2(2) 1_555 1_555 3_555 no
C(13) C(15) H(8) 92.7(3) 1_555 1_555 1_554 no
C(13) C(15) H(9) 8.3(2) 1_555 1_555 1_555 no
C(13) C(15) H(9) 87.9(2) 1_555 1_555 3_555 no
C(13) C(15) H(10) 150.3(5) 1_555 1_555 1_555 no
C(13) C(15) H(11) 114.2(3) 1_555 1_555 1_555 no
C(13) C(15) H(12) 57.7(2) 1_555 1_555 1_555 no
C(13) C(15) H(13) 57.4(2) 1_555 1_555 1_555 no
C(13) C(15) H(13) 149.4(3) 1_555 1_555 3_554 no
C(13) C(15) H(14) 83.4(3) 1_555 1_555 1_555 no
C(14) C(15) C(16) 121.2(6) 1_555 1_555 1_555 yes
C(14) C(15) C(17) 30.8(4) 1_555 1_555 1_555 yes
C(14) C(15) H(8) 78.3(3) 1_555 1_555 3_555 no
C(14) C(15) H(8) 81.9(4) 1_555 1_555 1_554 no
C(14) C(15) H(9) 22.2(3) 1_555 1_555 1_555 no
C(14) C(15) H(9) 100.6(4) 1_555 1_555 3_555 no
C(14) C(15) H(10) 120.1(6) 1_555 1_555 1_555 no
C(14) C(15) H(11) 144.1(5) 1_555 1_555 1_555 no
C(14) C(15) H(12) 30.0(3) 1_555 1_555 1_555 no
C(14) C(15) H(13) 29.3(3) 1_555 1_555 1_555 no
C(14) C(15) H(13) 145.2(4) 1_555 1_555 3_554 no
C(14) C(15) H(14) 53.1(3) 1_555 1_555 1_555 no
C(16) C(15) C(17) 152.0(5) 1_555 1_555 1_555 yes
C(16) C(15) H(8) 109.0(4) 1_555 1_555 3_555 no
C(16) C(15) H(8) 110.5(4) 1_555 1_555 1_554 no
C(16) C(15) H(9) 99.1(4) 1_555 1_555 1_555 no
C(16) C(15) H(9) 65.3(3) 1_555 1_555 3_555 no
C(16) C(15) H(10) 118.6(6) 1_555 1_555 1_555 no
C(16) C(15) H(11) 24.5(3) 1_555 1_555 1_555 no
C(16) C(15) H(12) 144.2(4) 1_555 1_555 1_555 no
C(16) C(15) H(13) 144.5(4) 1_555 1_555 1_555 no
C(16) C(15) H(13) 80.6(4) 1_555 1_555 3_554 no
C(16) C(15) H(14) 174.3(5) 1_555 1_555 1_555 no
C(17) C(15) H(8) 71.5(2) 1_555 1_555 3_555 no
C(17) C(15) H(8) 74.1(2) 1_555 1_555 1_554 no
C(17) C(15) H(9) 52.9(2) 1_555 1_555 1_555 no
C(17) C(15) H(9) 109.8(3) 1_555 1_555 3_555 no
C(17) C(15) H(10) 89.3(4) 1_555 1_555 1_555 no
C(17) C(15) H(11) 170.9(4) 1_555 1_555 1_555 no
C(17) C(15) H(12) 15.4(2) 1_555 1_555 1_555 no
C(17) C(15) H(13) 15.7(2) 1_555 1_555 1_555 no
C(17) C(15) H(13) 122.8(3) 1_555 1_555 3_554 no
C(17) C(15) H(14) 22.4(2) 1_555 1_555 1_555 no
H(8) C(15) H(8) 140.5(2) 3_555 1_555 1_554 no
H(8) C(15) H(9) 85.8(2) 3_555 1_555 1_555 no
H(8) C(15) H(9) 43.70(9) 3_555 1_555 3_555 no
H(8) C(15) H(10) 81.3(3) 3_555 1_555 1_555 no
H(8) C(15) H(11) 101.2(2) 3_555 1_555 1_555 no
H(8) C(15) H(12) 57.6(1) 3_555 1_555 1_555 no
H(8) C(15) H(13) 86.9(2) 3_555 1_555 1_555 no
H(8) C(15) H(13) 68.4(1) 3_555 1_555 3_554 no
H(8) C(15) H(14) 70.6(1) 3_555 1_555 1_555 no
H(8) C(15) H(9) 88.5(2) 1_554 1_555 1_555 no
H(8) C(15) H(9) 175.8(2) 1_554 1_555 3_555 no
H(8) C(15) H(10) 79.6(3) 1_554 1_555 1_555 no
H(8) C(15) H(11) 114.6(2) 1_554 1_555 1_555 no
H(8) C(15) H(12) 89.5(2) 1_554 1_555 1_555 no
H(8) C(15) H(13) 60.7(1) 1_554 1_555 1_555 no
H(8) C(15) H(13) 117.8(2) 1_554 1_555 3_554 no
H(8) C(15) H(14) 70.2(1) 1_554 1_555 1_555 no
H(9) C(15) H(9) 92.6(2) 1_555 1_555 3_555 no
H(9) C(15) H(10) 142.3(4) 1_555 1_555 1_555 no
H(9) C(15) H(11) 122.5(2) 1_555 1_555 1_555 no
H(9) C(15) H(12) 50.42(9) 1_555 1_555 1_555 no
H(9) C(15) H(13) 49.25(9) 1_555 1_555 1_555 no
H(9) C(15) H(13) 152.2(2) 1_555 1_555 3_554 no
H(9) C(15) H(14) 75.3(1) 1_555 1_555 1_555 no
H(9) C(15) H(10) 101.9(4) 3_555 1_555 1_555 no
H(9) C(15) H(11) 61.5(2) 3_555 1_555 1_555 no
H(9) C(15) H(12) 94.4(2) 3_555 1_555 1_555 no
H(9) C(15) H(13) 122.8(2) 3_555 1_555 1_555 no
H(9) C(15) H(13) 61.8(1) 3_555 1_555 3_554 no
H(9) C(15) H(14) 114.1(2) 3_555 1_555 1_555 no
H(10) C(15) H(11) 94.9(4) 1_555 1_555 1_555 no
H(10) C(15) H(12) 93.4(4) 1_555 1_555 1_555 no
H(10) C(15) H(13) 94.5(4) 1_555 1_555 1_555 no
H(10) C(15) H(13) 46.2(3) 1_555 1_555 3_554 no
H(10) C(15) H(14) 67.0(3) 1_555 1_555 1_555 no
H(11) C(15) H(12) 155.6(3) 1_555 1_555 1_555 no
H(11) C(15) H(13) 168.4(3) 1_555 1_555 1_555 no
H(11) C(15) H(13) 56.7(1) 1_555 1_555 3_554 no
H(11) C(15) H(14) 160.7(3) 1_555 1_555 1_555 no
H(12) C(15) H(13) 29.63(6) 1_555 1_555 1_555 no
H(12) C(15) H(13) 116.9(2) 1_555 1_555 3_554 no
H(12) C(15) H(14) 30.72(7) 1_555 1_555 1_555 no
H(13) C(15) H(13) 134.7(2) 1_555 1_555 3_554 no
H(13) C(15) H(14) 30.57(7) 1_555 1_555 1_555 no
H(13) C(15) H(14) 104.2(2) 3_554 1_555 1_555 no
Se(1) C(16) O(1) 30.71(10) 1_555 1_555 1_555 yes
Se(1) C(16) C(1) 37.0(1) 1_555 1_555 1_555 yes
Se(1) C(16) C(11) 36.0(3) 1_555 1_555 1_555 yes
Se(1) C(16) C(12) 65.3(2) 1_555 1_555 1_555 yes
Se(1) C(16) C(13) 95.3(2) 1_555 1_555 1_555 yes
Se(1) C(16) C(14) 124.9(3) 1_555 1_555 1_555 yes
Se(1) C(16) C(15) 154.1(4) 1_555 1_555 1_555 yes
Se(1) C(16) H(6) 73.3(1) 1_555 1_555 1_655 no
Se(1) C(16) H(8) 57.9(1) 1_555 1_555 1_555 no
Se(1) C(16) H(9) 86.0(2) 1_555 1_555 3_555 no
Se(1) C(16) H(10) 175.2(3) 1_555 1_555 1_555 no
Se(1) C(16) H(11) 84.1(4) 1_555 1_555 1_555 no
Se(1) C(16) H(13) 127.4(2) 1_555 1_555 3_554 no
O(1) C(16) C(1) 52.2(2) 1_555 1_555 1_555 yes
O(1) C(16) C(11) 60.4(3) 1_555 1_555 1_555 yes
O(1) C(16) C(12) 86.4(2) 1_555 1_555 1_555 yes
O(1) C(16) C(13) 113.1(2) 1_555 1_555 1_555 yes
O(1) C(16) C(14) 137.5(3) 1_555 1_555 1_555 yes
O(1) C(16) C(15) 152.5(4) 1_555 1_555 1_555 yes
O(1) C(16) H(6) 44.4(1) 1_555 1_555 1_655 no
O(1) C(16) H(8) 79.7(2) 1_555 1_555 1_555 no
O(1) C(16) H(9) 63.7(1) 1_555 1_555 3_555 no
O(1) C(16) H(10) 145.7(3) 1_555 1_555 1_555 no
O(1) C(16) H(11) 60.3(3) 1_555 1_555 1_555 no
O(1) C(16) H(13) 97.1(2) 1_555 1_555 3_554 no
C(1) C(16) C(11) 63.2(3) 1_555 1_555 1_555 yes
C(1) C(16) C(12) 89.4(3) 1_555 1_555 1_555 yes
C(1) C(16) C(13) 116.3(3) 1_555 1_555 1_555 yes
C(1) C(16) C(14) 140.8(3) 1_555 1_555 1_555 yes
C(1) C(16) C(15) 154.9(5) 1_555 1_555 1_555 yes
C(1) C(16) H(6) 74.7(2) 1_555 1_555 1_655 no
C(1) C(16) H(8) 82.8(2) 1_555 1_555 1_555 no
C(1) C(16) H(9) 115.9(2) 1_555 1_555 3_555 no
C(1) C(16) H(10) 147.0(3) 1_555 1_555 1_555 no
C(1) C(16) H(11) 71.8(4) 1_555 1_555 1_555 no
C(1) C(16) H(13) 120.1(2) 1_555 1_555 3_554 no
C(11) C(16) C(12) 29.4(3) 1_555 1_555 1_555 yes
C(11) C(16) C(13) 59.4(3) 1_555 1_555 1_555 yes
C(11) C(16) C(14) 89.1(4) 1_555 1_555 1_555 yes
C(11) C(16) C(15) 118.5(5) 1_555 1_555 1_555 yes
C(11) C(16) H(6) 104.7(4) 1_555 1_555 1_655 no
C(11) C(16) H(8) 22.0(3) 1_555 1_555 1_555 no
C(11) C(16) H(9) 87.5(3) 1_555 1_555 3_555 no
C(11) C(16) H(10) 143.6(5) 1_555 1_555 1_555 no
C(11) C(16) H(11) 119.4(6) 1_555 1_555 1_555 no
C(11) C(16) H(13) 150.5(4) 1_555 1_555 3_554 no
C(12) C(16) C(13) 30.0(2) 1_555 1_555 1_555 yes
C(12) C(16) C(14) 59.7(3) 1_555 1_555 1_555 yes
C(12) C(16) C(15) 89.1(4) 1_555 1_555 1_555 yes
C(12) C(16) H(6) 127.7(3) 1_555 1_555 1_655 no
C(12) C(16) H(8) 7.4(2) 1_555 1_555 1_555 no
C(12) C(16) H(9) 87.1(2) 1_555 1_555 3_555 no
C(12) C(16) H(10) 114.3(3) 1_555 1_555 1_555 no
C(12) C(16) H(11) 146.7(5) 1_555 1_555 1_555 no
C(12) C(16) H(13) 145.2(3) 1_555 1_555 3_554 no
C(13) C(16) C(14) 29.6(2) 1_555 1_555 1_555 yes
C(13) C(16) C(15) 59.0(4) 1_555 1_555 1_555 yes
C(13) C(16) H(6) 144.1(3) 1_555 1_555 1_655 no
C(13) C(16) H(8) 37.4(2) 1_555 1_555 1_555 no
C(13) C(16) H(9) 87.1(2) 1_555 1_555 3_555 no
C(13) C(16) H(10) 84.3(2) 1_555 1_555 1_555 no
C(13) C(16) H(11) 164.7(5) 1_555 1_555 1_555 no
C(13) C(16) H(13) 123.3(3) 1_555 1_555 3_554 no
C(14) C(16) C(15) 29.4(3) 1_555 1_555 1_555 yes
C(14) C(16) H(6) 142.5(3) 1_555 1_555 1_655 no
C(14) C(16) H(8) 67.1(2) 1_555 1_555 1_555 no
C(14) C(16) H(9) 87.9(2) 1_555 1_555 3_555 no
C(14) C(16) H(10) 54.6(2) 1_555 1_555 1_555 no
C(14) C(16) H(11) 146.8(5) 1_555 1_555 1_555 no
C(14) C(16) H(13) 97.8(3) 1_555 1_555 3_554 no
C(15) C(16) H(6) 124.7(4) 1_555 1_555 1_655 no
C(15) C(16) H(8) 96.5(4) 1_555 1_555 1_555 no
C(15) C(16) H(9) 88.9(4) 1_555 1_555 3_555 no
C(15) C(16) H(10) 25.2(3) 1_555 1_555 1_555 no
C(15) C(16) H(11) 119.5(6) 1_555 1_555 1_555 no
C(15) C(16) H(13) 71.9(4) 1_555 1_555 3_554 no
H(6) C(16) H(8) 122.0(2) 1_655 1_555 1_555 no
H(6) C(16) H(9) 58.8(1) 1_655 1_555 3_555 no
H(6) C(16) H(10) 104.4(2) 1_655 1_555 1_555 no
H(6) C(16) H(11) 21.8(3) 1_655 1_555 1_555 no
H(6) C(16) H(13) 54.30(10) 1_655 1_555 3_554 no
H(8) C(16) H(9) 86.9(2) 1_555 1_555 3_555 no
H(8) C(16) H(10) 121.7(2) 1_555 1_555 1_555 no
H(8) C(16) H(11) 140.0(4) 1_555 1_555 1_555 no
H(8) C(16) H(13) 148.5(2) 1_555 1_555 3_554 no
H(9) C(16) H(10) 89.2(2) 3_555 1_555 1_555 no
H(9) C(16) H(11) 77.6(3) 3_555 1_555 1_555 no
H(9) C(16) H(13) 64.3(1) 3_555 1_555 3_554 no
H(10) C(16) H(11) 95.1(4) 1_555 1_555 1_555 no
H(10) C(16) H(13) 50.1(1) 1_555 1_555 3_554 no
H(11) C(16) H(13) 49.0(3) 1_555 1_555 3_554 no
C(8) C(17) C(13) 151.0(3) 3_554 1_555 1_555 yes
C(8) C(17) C(14) 174.8(5) 3_554 1_555 1_555 yes
C(8) C(17) C(15) 151.5(4) 3_554 1_555 1_555 yes
C(8) C(17) H(6) 17.4(1) 3_554 1_555 3_554 no
C(8) C(17) H(7) 82.0(2) 3_554 1_555 3_555 no
C(8) C(17) H(8) 117.4(2) 3_554 1_555 3_555 no
C(8) C(17) H(9) 129.6(3) 3_554 1_555 1_555 no
C(8) C(17) H(10) 129.9(3) 3_554 1_555 1_555 no
C(8) C(17) H(10) 100.8(2) 3_554 1_555 3_454 no
C(8) C(17) H(11) 58.4(2) 3_554 1_555 3_454 no
C(8) C(17) H(12) 73.6(4) 3_554 1_555 1_555 no
C(8) C(17) H(13) 66.0(4) 3_554 1_555 1_555 no
C(8) C(17) H(14) 69.0(4) 3_554 1_555 1_555 no
C(13) C(17) C(14) 28.5(3) 1_555 1_555 1_555 yes
C(13) C(17) C(15) 56.8(2) 1_555 1_555 1_555 yes
C(13) C(17) H(6) 143.9(3) 1_555 1_555 3_554 no
C(13) C(17) H(7) 88.7(2) 1_555 1_555 3_555 no
C(13) C(17) H(8) 79.3(2) 1_555 1_555 3_555 no
C(13) C(17) H(9) 21.5(2) 1_555 1_555 1_555 no
C(13) C(17) H(10) 78.7(2) 1_555 1_555 1_555 no
C(13) C(17) H(10) 62.7(2) 1_555 1_555 3_454 no
C(13) C(17) H(11) 102.3(3) 1_555 1_555 3_454 no
C(13) C(17) H(12) 94.6(5) 1_555 1_555 1_555 no
C(13) C(17) H(13) 94.1(5) 1_555 1_555 1_555 no
C(13) C(17) H(14) 139.6(5) 1_555 1_555 1_555 no
C(14) C(17) C(15) 28.3(3) 1_555 1_555 1_555 yes
C(14) C(17) H(6) 157.4(4) 1_555 1_555 3_554 no
C(14) C(17) H(7) 102.6(4) 1_555 1_555 3_555 no
C(14) C(17) H(8) 67.4(3) 1_555 1_555 3_555 no
C(14) C(17) H(9) 49.9(3) 1_555 1_555 1_555 no
C(14) C(17) H(10) 50.2(3) 1_555 1_555 1_555 no
C(14) C(17) H(10) 74.7(4) 1_555 1_555 3_454 no
C(14) C(17) H(11) 116.9(4) 1_555 1_555 3_454 no
C(14) C(17) H(12) 110.8(6) 1_555 1_555 1_555 no
C(14) C(17) H(13) 109.5(6) 1_555 1_555 1_555 no
C(14) C(17) H(14) 111.1(6) 1_555 1_555 1_555 no
C(15) C(17) H(6) 145.4(3) 1_555 1_555 3_554 no
C(15) C(17) H(7) 113.0(3) 1_555 1_555 3_555 no
C(15) C(17) H(8) 59.7(2) 1_555 1_555 3_555 no
C(15) C(17) H(9) 78.2(2) 1_555 1_555 1_555 no
C(15) C(17) H(10) 21.9(2) 1_555 1_555 1_555 no
C(15) C(17) H(10) 90.4(2) 1_555 1_555 3_454 no
C(15) C(17) H(11) 126.6(3) 1_555 1_555 3_454 no
C(15) C(17) H(12) 122.0(5) 1_555 1_555 1_555 no
C(15) C(17) H(13) 121.9(5) 1_555 1_555 1_555 no
C(15) C(17) H(14) 82.8(4) 1_555 1_555 1_555 no
H(6) C(17) H(7) 97.3(2) 3_554 1_555 3_555 no
H(6) C(17) H(8) 133.5(2) 3_554 1_555 3_555 no
H(6) C(17) H(9) 125.1(2) 3_554 1_555 1_555 no
H(6) C(17) H(10) 127.5(3) 3_554 1_555 1_555 no
H(6) C(17) H(10) 85.4(2) 3_554 1_555 3_454 no
H(6) C(17) H(11) 43.22(8) 3_554 1_555 3_454 no
H(6) C(17) H(12) 88.6(4) 3_554 1_555 1_555 no
H(6) C(17) H(13) 51.2(3) 3_554 1_555 1_555 no
H(6) C(17) H(14) 70.9(3) 3_554 1_555 1_555 no
H(7) C(17) H(8) 58.5(1) 3_555 1_555 3_555 no
H(7) C(17) H(9) 80.2(2) 3_555 1_555 1_555 no
H(7) C(17) H(10) 117.3(2) 3_555 1_555 1_555 no
H(7) C(17) H(10) 124.7(2) 3_555 1_555 3_454 no
H(7) C(17) H(11) 114.9(2) 3_555 1_555 3_454 no
H(7) C(17) H(12) 9.0(3) 3_555 1_555 1_555 no
H(7) C(17) H(13) 115.4(5) 3_555 1_555 1_555 no
H(7) C(17) H(14) 110.3(5) 3_555 1_555 1_555 no
H(8) C(17) H(9) 91.7(2) 3_555 1_555 1_555 no
H(8) C(17) H(10) 58.8(1) 3_555 1_555 1_555 no
H(8) C(17) H(10) 141.0(2) 3_555 1_555 3_454 no
H(8) C(17) H(11) 173.3(2) 3_555 1_555 3_454 no
H(8) C(17) H(12) 66.4(4) 3_555 1_555 1_555 no
H(8) C(17) H(13) 170.8(6) 3_555 1_555 1_555 no
H(8) C(17) H(14) 81.1(4) 3_555 1_555 1_555 no
H(9) C(17) H(10) 100.1(2) 1_555 1_555 1_555 no
H(9) C(17) H(10) 55.5(1) 1_555 1_555 3_454 no
H(9) C(17) H(11) 88.0(2) 1_555 1_555 3_454 no
H(9) C(17) H(12) 83.6(5) 1_555 1_555 1_555 no
H(9) C(17) H(13) 80.1(4) 1_555 1_555 1_555 no
H(9) C(17) H(14) 160.7(5) 1_555 1_555 1_555 no
H(10) C(17) H(10) 102.8(2) 1_555 1_555 3_454 no
H(10) C(17) H(11) 127.8(2) 1_555 1_555 3_454 no
H(10) C(17) H(12) 125.1(5) 1_555 1_555 1_555 no
H(10) C(17) H(13) 126.6(5) 1_555 1_555 1_555 no
H(10) C(17) H(14) 60.9(3) 1_555 1_555 1_555 no
H(10) C(17) H(11) 42.41(9) 3_454 1_555 3_454 no
H(10) C(17) H(12) 122.2(5) 3_454 1_555 1_555 no
H(10) C(17) H(13) 34.8(3) 3_454 1_555 1_555 no
H(10) C(17) H(14) 122.3(5) 3_454 1_555 1_555 no
H(11) C(17) H(12) 107.0(4) 3_454 1_555 1_555 no
H(11) C(17) H(13) 8.2(3) 3_454 1_555 1_555 no
H(11) C(17) H(14) 101.2(4) 3_454 1_555 1_555 no
H(12) C(17) H(13) 108.1(6) 1_555 1_555 1_555 no
H(12) C(17) H(14) 109.3(7) 1_555 1_555 1_555 no
H(13) C(17) H(14) 108.0(6) 1_555 1_555 1_555 no

loop_
_geom_bond_atom_site_label_1
_geom_bond_atom_site_label_2
_geom_bond_distance
_geom_bond_site_symmetry_1
_geom_bond_site_symmetry_2
_geom_bond_publ_flag
Se(1) O(1) 1.660(4) 1_555 1_555 yes
Se(1) C(1) 1.963(6) 1_555 1_555 yes
Se(1) C(2) 2.832(8) 1_555 1_555 yes
Se(1) C(9) 3.243(6) 1_555 1_555 yes
Se(1) C(10) 2.940(6) 1_555 1_555 yes
Se(1) C(11) 1.952(5) 1_555 1_555 yes
Se(1) C(12) 2.885(6) 1_555 1_555 yes
Se(1) C(16) 2.895(6) 1_555 1_555 yes
O(1) C(1) 2.845(7) 1_555 1_555 yes
O(1) C(2) 2.951(9) 1_555 1_555 yes
O(1) C(7) 3.492(8) 1_555 1_656 yes
O(1) C(8) 3.489(9) 1_555 1_655 yes
O(1) C(11) 2.829(7) 1_555 1_555 yes
O(1) C(16) 3.243(8) 1_555 1_555 yes
C(1) C(2) 1.367(8) 1_555 1_555 yes
C(1) C(3) 2.396(9) 1_555 1_555 yes
C(1) C(4) 2.745(9) 1_555 1_555 yes
C(1) C(5) 2.419(9) 1_555 1_555 yes
C(1) C(9) 2.473(8) 1_555 1_555 yes
C(1) C(10) 1.403(8) 1_555 1_555 yes
C(1) C(11) 2.874(8) 1_555 1_555 yes
C(1) C(16) 3.219(8) 1_555 1_555 yes
C(2) C(3) 1.421(10) 1_555 1_555 yes
C(2) C(4) 2.40(1) 1_555 1_555 yes
C(2) C(5) 2.826(10) 1_555 1_555 yes
C(2) C(10) 2.443(8) 1_555 1_555 yes
C(3) C(4) 1.362(10) 1_555 1_555 yes
C(3) C(5) 2.44(1) 1_555 1_555 yes
C(3) C(10) 2.828(9) 1_555 1_555 yes
C(4) C(5) 1.421(9) 1_555 1_555 yes
C(4) C(6) 2.47(1) 1_555 1_555 yes
C(4) C(10) 2.444(9) 1_555 1_555 yes
C(5) C(6) 1.404(9) 1_555 1_555 yes
C(5) C(7) 2.40(1) 1_555 1_555 yes
C(5) C(8) 2.795(10) 1_555 1_555 yes
C(5) C(9) 2.425(9) 1_555 1_555 yes
C(5) C(10) 1.429(8) 1_555 1_555 yes
C(6) C(7) 1.370(10) 1_555 1_555 yes
C(6) C(8) 2.41(1) 1_555 1_555 yes
C(6) C(9) 2.785(9) 1_555 1_555 yes
C(6) C(10) 2.448(9) 1_555 1_555 yes
C(7) C(8) 1.400(10) 1_555 1_555 yes
C(7) C(9) 2.397(9) 1_555 1_555 yes
C(7) C(10) 2.793(9) 1_555 1_555 yes
C(8) C(9) 1.377(9) 1_555 1_555 yes
C(8) C(10) 2.418(9) 1_555 1_555 yes
C(8) C(17) 3.397(9) 1_555 3_454 yes
C(9) C(10) 1.395(8) 1_555 1_555 yes
C(10) C(11) 3.470(7) 1_555 1_555 yes
C(11) C(12) 1.370(7) 1_555 1_555 yes
C(11) C(13) 2.392(8) 1_555 1_555 yes
C(11) C(14) 2.773(8) 1_555 1_555 yes
C(11) C(15) 2.385(8) 1_555 1_555 yes
C(11) C(16) 1.384(8) 1_555 1_555 yes
C(12) C(13) 1.390(8) 1_555 1_555 yes
C(12) C(14) 2.399(9) 1_555 1_555 yes
C(12) C(15) 2.751(8) 1_555 1_555 yes
C(12) C(16) 2.396(8) 1_555 1_555 yes
C(13) C(14) 1.374(8) 1_555 1_555 yes
C(13) C(15) 2.383(8) 1_555 1_555 yes
C(13) C(16) 2.779(8) 1_555 1_555 yes
C(13) C(17) 2.493(10) 1_555 1_555 yes
C(14) C(15) 1.392(8) 1_555 1_555 yes
C(14) C(16) 2.425(8) 1_555 1_555 yes
C(14) C(17) 1.501(8) 1_555 1_555 yes
C(15) C(16) 1.391(8) 1_555 1_555 yes
C(15) C(17) 2.518(9) 1_555 1_555 yes

loop_
_geom_contact_atom_site_label_1
_geom_contact_atom_site_label_2
_geom_contact_distance
_geom_contact_site_symmetry_1
_geom_contact_site_symmetry_2
Se(1) C(2) 2.832(8) 1_555 1_555
Se(1) C(9) 3.243(6) 1_555 1_555
Se(1) C(10) 2.940(6) 1_555 1_555
Se(1) C(12) 2.885(6) 1_555 1_555
Se(1) C(16) 2.895(6) 1_555 1_555
O(1) C(1) 2.845(7) 1_555 1_555
O(1) C(2) 2.951(9) 1_555 1_555
O(1) C(7) 3.492(8) 1_555 1_656
O(1) C(8) 3.489(9) 1_555 1_655
O(1) C(11) 2.829(7) 1_555 1_555
O(1) C(16) 3.243(8) 1_555 1_555
C(1) C(4) 2.745(9) 1_555 1_555
C(1) C(11) 2.874(8) 1_555 1_555
C(1) C(16) 3.219(8) 1_555 1_555
C(2) C(5) 2.826(10) 1_555 1_555
C(3) C(10) 2.828(9) 1_555 1_555
C(5) C(8) 2.795(10) 1_555 1_555
C(6) C(9) 2.785(9) 1_555 1_555
C(7) C(10) 2.793(9) 1_555 1_555
C(8) C(17) 3.397(9) 1_555 3_454
C(10) C(11) 3.470(7) 1_555 1_555
C(11) C(14) 2.773(8) 1_555 1_555
C(12) C(15) 2.751(8) 1_555 1_555
C(13) C(16) 2.779(8) 1_555 1_555
C(15) C(17) 2.518(9) 1_555 1_555
O(1) C(1) 2.845(7) 1_555 1_555
O(1) C(2) 2.951(9) 1_555 1_555
C(4) C(1) 2.745(9) 1_555 1_555
C(5) C(2) 2.826(10) 1_555 1_555
C(11) C(1) 2.874(8) 1_555 1_555

loop_
_cod_changelog_entry_id
_cod_changelog_entry_author
_cod_changelog_entry_date
_cod_changelog_entry_text
1 'Vaitkus, Antanas' 2024-11-16T00:18:53+02:00
;
 Replaced the '\/Y' character sequence with the backslash character ('\')
 in the '_refine_ls_weighting_details' data value.
;
